data_7706312
loop_
_publ_author_name
'Straube, Axel'
'Coburger, Peter'
'Michak, Marvin'
'Ringenberg, Mark R.'
'Hey-Hawkins, Evamarie'

_publ_section_title
;
 The core of the matter - arene substitution determines the coordination
 and catalytic behaviour of tris(1-phosphanyl-1'-ferrocenylene)arene
 gold(I) complexes.
;
_journal_issue 46
_journal_name_full 'Dalton transactions (Cambridge, England : 2003)'
_journal_page_first 16667
_journal_page_last 16682
_journal_paper_doi 10.1039/d0dt02743j
_journal_volume 49
_journal_year 2020
_chemical_formula_sum 'C156.5 H127.5 Au3 Cl0 F3 Fe6 N6 O3 P6 S'
_chemical_formula_weight 3341.02
_space_group_crystal_system triclinic
_space_group_IT_number 2
_space_group_name_Hall '-P 1'
_space_group_name_H-M_alt 'P -1'
_atom_sites_solution_hydrogens geom
_audit_creation_method SHELXL-2014/7
_audit_update_record
;
2020-09-24 deposited with the CCDC.	2020-10-15 downloaded from the CCDC.
;
_cell_angle_alpha 70.125(2)
_cell_angle_beta 84.260(2)
_cell_angle_gamma 89.076(2)
_cell_formula_units_Z 2
_cell_length_a 12.4778(2)
_cell_length_b 23.4172(6)
_cell_length_c 27.2317(7)
_cell_measurement_reflns_used 17864
_cell_measurement_temperature 130
_cell_measurement_theta_max 28.0740
_cell_measurement_theta_min 2.3860
_cell_volume 7444.1(3)
_computing_cell_refinement
;
CrysAlisPro, Agilent Technologies,
Version 1.171.37.35 (release 13-08-2014 CrysAlis171 .NET)
(compiled Aug 13 2014,18:06:01)
;
_computing_data_collection
;
CrysAlisPro, Agilent Technologies,
Version 1.171.37.35 (release 13-08-2014 CrysAlis171 .NET)
(compiled Aug 13 2014,18:06:01)
;
_computing_data_reduction
;
CrysAlisPro, Agilent Technologies,
Version 1.171.37.35 (release 13-08-2014 CrysAlis171 .NET)
(compiled Aug 13 2014,18:06:01)
;
_computing_structure_refinement 'SHELXL-2014/7 (Sheldrick, 2014)'
_computing_structure_solution SHELXS
_diffrn_ambient_temperature 130
_diffrn_detector_area_resol_mean 16.3560
_diffrn_measured_fraction_theta_full 0.999
_diffrn_measured_fraction_theta_max 0.914
_diffrn_measurement_device_type 'Xcalibur, Sapphire3, Gemini'
_diffrn_measurement_method '\w scans'
_diffrn_radiation_type MoK\a
_diffrn_radiation_wavelength 0.71073
_diffrn_reflns_av_R_equivalents 0.0735
_diffrn_reflns_av_unetI/netI 0.0960
_diffrn_reflns_Laue_measured_fraction_full 0.999
_diffrn_reflns_Laue_measured_fraction_max 0.914
_diffrn_reflns_limit_h_max 17
_diffrn_reflns_limit_h_min -17
_diffrn_reflns_limit_k_max 31
_diffrn_reflns_limit_k_min -32
_diffrn_reflns_limit_l_max 36
_diffrn_reflns_limit_l_min -36
_diffrn_reflns_number 125800
_diffrn_reflns_point_group_measured_fraction_full 0.999
_diffrn_reflns_point_group_measured_fraction_max 0.914
_diffrn_reflns_theta_full 25.242
_diffrn_reflns_theta_max 30.220
_diffrn_reflns_theta_min 2.251
_diffrn_source 'Enhance (Mo) X-ray Source'
_exptl_absorpt_coefficient_mu 3.645
_exptl_absorpt_correction_T_max 1.00000
_exptl_absorpt_correction_T_min 0.51921
_exptl_absorpt_correction_type multi-scan
_exptl_absorpt_process_details
; 
CrysAlisPro, Agilent Technologies,
Version 1.171.37.35 (release 13-08-2014 CrysAlis171 .NET)
(compiled Aug 13 2014,18:06:01)
Empirical absorption correction using spherical harmonics,
 implemented in SCALE3 ABSPACK scaling algorithm.
;
_exptl_crystal_colour 'clear red'
_exptl_crystal_density_diffrn 1.491
_exptl_crystal_description plate
_exptl_crystal_F_000 3317
_exptl_crystal_size_max 0.4500
_exptl_crystal_size_mid 0.2000
_exptl_crystal_size_min 0.0500
_refine_diff_density_max 5.010
_refine_diff_density_min -3.427
_refine_diff_density_rms 0.168
_refine_ls_extinction_method none
_refine_ls_goodness_of_fit_ref 1.023
_refine_ls_hydrogen_treatment constr
_refine_ls_matrix_type full
_refine_ls_number_parameters 1744
_refine_ls_number_reflns 40508
_refine_ls_number_restraints 139
_refine_ls_restrained_S_all 1.021
_refine_ls_R_factor_all 0.1285
_refine_ls_R_factor_gt 0.0760
_refine_ls_shift/su_max 0.049
_refine_ls_shift/su_mean 0.001
_refine_ls_structure_factor_coef Fsqd
_refine_ls_weighting_details 'w=1/[\s^2^(Fo^2^)+(0.0661P)^2^+43.1456P] where P=(Fo^2^+2Fc^2^)/3'
_refine_ls_weighting_scheme calc
_refine_ls_wR_factor_gt 0.1621
_refine_ls_wR_factor_ref 0.1861
_reflns_Friedel_coverage 0.000
_reflns_number_gt 24904
_reflns_number_total 40508
_reflns_threshold_expression 'I > 2\s(I)'
_cod_data_source_file d0dt02743j2.cif
_cod_data_source_block P-1_sq
_cod_original_formula_sum 'C156.50 H127.50 Au3 Cl0 F3 Fe6 N6 O3 P6 S'
_cod_database_code 7706312
_shelx_shelxl_version_number 2014/7
_shelx_space_group_comment
; 
The symmetry employed for this shelxl refinement is uniquely defined 
by the following loop, which should always be used as a source of 
symmetry information in preference to the above space-group names. 
They are only intended as comments. 
;

loop_
_space_group_symop_operation_xyz
'x, y, z'
'-x, -y, -z'

loop_
_atom_site_label
_atom_site_type_symbol
_atom_site_fract_x
_atom_site_fract_y
_atom_site_fract_z
_atom_site_U_iso_or_equiv
_atom_site_adp_type
_atom_site_occupancy
_atom_site_site_symmetry_order
_atom_site_calc_flag
_atom_site_refinement_flags_posn
_atom_site_refinement_flags_adp
_atom_site_refinement_flags_occupancy
_atom_site_disorder_assembly
_atom_site_disorder_group
C3 C 0.4386(9) 0.5313(6) 0.0302(5) 0.070(3) Uani 1 1 d . . . . .
C7 C -0.3942(7) 0.2084(5) 0.3781(5) 0.062(3) Uani 1 1 d . . . . .
H7 H -0.4330 0.1795 0.3703 0.075 Uiso 1 1 calc R U . . .
C11 C 0.8004(14) 0.0865(6) 0.2879(6) 0.089(4) Uani 1 1 d . . . . .
H11 H 0.8088 0.0995 0.2514 0.107 Uiso 1 1 calc R U . . .
C14 C 1.4633(9) 0.9437(5) 0.4625(4) 0.062(3) Uani 1 1 d . . . . .
H14 H 1.4079 0.9714 0.4596 0.074 Uiso 1 1 calc R U . . .
C15 C 0.0643(6) 0.3200(4) 0.1691(3) 0.0309(16) Uani 1 1 d . . . . .
C18 C 0.6999(12) 0.0758(6) 0.3136(6) 0.080(4) Uani 1 1 d . . . . .
H18 H 0.6401 0.0829 0.2948 0.097 Uiso 1 1 calc R U . . .
C19 C 1.5749(6) 0.9670(4) 0.1573(3) 0.0328(17) Uani 1 1 d . . . . .
C20 C 1.2500(6) 0.8927(4) 0.2322(3) 0.0360(18) Uani 1 1 d . . . . .
C25 C 0.7860(14) 0.7460(5) -0.0201(6) 0.117(6) Uani 1 1 d D . . . .
H25 H 0.8593 0.7544 -0.0290 0.140 Uiso 1 1 calc R U . . .
C26 C 0.6074(6) 0.7363(3) 0.1677(3) 0.0316(17) Uani 1 1 d . . . . .
C27 C 1.8651(6) 0.9667(4) 0.2153(4) 0.041(2) Uani 1 1 d . . . . .
H27 H 1.8459 0.9705 0.2479 0.049 Uiso 1 1 calc R U . . .
C30 C 0.5198(13) 0.8286(7) -0.0330(6) 0.1126(7) Uani 1 1 d D U . . .
H30A H 0.5416 0.8619 -0.0644 0.169 Uiso 1 1 calc R U . . .
H30B H 0.5149 0.8423 -0.0034 0.169 Uiso 1 1 calc R U . . .
H30C H 0.4507 0.8132 -0.0359 0.169 Uiso 1 1 calc R U . . .
C331 C 0.8049(6) 0.7051(4) 0.2632(3) 0.0381(19) Uani 1 1 d . . . . .
H31 H 0.7822 0.6624 0.2732 0.046 Uiso 1 1 calc R U . . .
C32 C 1.1167(6) 0.7578(4) 0.2319(4) 0.0381(19) Uani 1 1 d . . . . .
C36 C 1.5257(6) 0.9085(4) 0.1730(3) 0.0346(18) Uani 1 1 d . . . . .
H36 H 1.5233 0.8775 0.2080 0.042 Uiso 1 1 calc R U . . .
C37 C 0.8591(6) 0.5204(3) 0.1194(3) 0.0332(17) Uani 1 1 d . . . . .
C38 C 1.7811(6) 0.8569(4) 0.3737(3) 0.0373(19) Uani 1 1 d . . . . .
C39 C 0.4188(6) 0.4135(4) 0.2636(3) 0.039(2) Uani 1 1 d . . . . .
C41 C 0.7999(6) 0.7516(4) 0.2127(3) 0.0329(17) Uani 1 1 d . . . . .
C42 C 0.3895(6) 0.3220(5) 0.1555(4) 0.050(2) Uani 1 1 d . . . . .
H42 H 0.4340 0.3587 0.1380 0.060 Uiso 1 1 calc R U . . .
C43 C -0.1576(6) 0.2853(4) 0.1954(3) 0.0354(18) Uani 1 1 d . . . . .
C44 C 0.6375(10) 0.6764(5) 0.0167(4) 0.077(4) Uani 1 1 d D . . . .
H44 H 0.6131 0.6367 0.0345 0.093 Uiso 1 1 calc R U . . .
C45 C 1.0118(6) 0.5361(4) 0.1885(3) 0.0348(18) Uani 1 1 d . . . . .
C46 C 1.0488(6) 0.7114(4) 0.1792(3) 0.040(2) Uani 1 1 d . . . . .
H46 H 1.0242 0.7044 0.1486 0.048 Uiso 1 1 calc R U . . .
C48 C -0.2245(7) 0.2488(4) 0.3874(3) 0.043(2) Uani 1 1 d . . . . .
C49 C 1.2752(6) 0.9534(4) 0.1956(4) 0.0383(19) Uani 1 1 d . . . . .
C51 C 0.2214(6) 0.2550(4) 0.4060(3) 0.043(2) Uani 1 1 d . . . . .
H51 H 0.2083 0.2259 0.3884 0.051 Uiso 1 1 calc R U . . .
C52 C 1.1728(6) 0.8012(4) 0.2494(3) 0.0366(19) Uani 1 1 d . . . . .
C53 C 1.8266(7) 0.7998(4) 0.3902(3) 0.040(2) Uani 1 1 d . . . . .
H53 H 1.7832 0.7651 0.3992 0.048 Uiso 1 1 calc R U . . .
C54 C 1.7913(6) 0.9790(4) 0.1778(3) 0.0335(17) Uani 1 1 d . . . . .
C55 C 0.4759(6) 0.4725(4) 0.2462(4) 0.044(2) Uani 1 1 d . . . . .
C56 C 0.7910(6) 0.8024(4) 0.0998(3) 0.0315(17) Uani 1 1 d . . . . .
C57 C 1.2538(6) 0.8221(4) 0.3117(3) 0.0362(19) Uani 1 1 d . . . . .
C58 C -0.1109(8) 0.1609(5) 0.4829(4) 0.050(2) Uani 1 1 d . . . . .
H58 H -0.1690 0.1845 0.4878 0.060 Uiso 1 1 calc R U . . .
C59 C 0.8413(6) 0.8075(4) 0.2155(3) 0.0372(18) Uani 1 1 d . . . . .
H59 H 0.8488 0.8465 0.1867 0.045 Uiso 1 1 calc R U . . .
C61 C 0.8701(6) 0.7959(4) 0.2666(3) 0.0372(19) Uani 1 1 d . . . . .
H61 H 0.9014 0.8257 0.2794 0.045 Uiso 1 1 calc R U . . .
C62 C 0.7971(6) 0.4941(3) 0.2295(3) 0.0328(17) Uani 1 1 d . . . . .
C63 C 1.5817(6) 0.7947(4) 0.3777(3) 0.0356(18) Uani 1 1 d . . . . .
C64 C -0.0296(6) 0.3069(4) 0.3951(3) 0.041(2) Uani 1 1 d . . . . .
C65 C 0.1707(7) 0.3845(4) 0.0995(4) 0.042(2) Uani 1 1 d . . . . .
H65 H 0.2097 0.4030 0.0646 0.051 Uiso 1 1 calc R U . . .
C70 C 0.4865(7) 0.5096(4) 0.2772(4) 0.047(2) Uani 1 1 d . . . . .
H70 H 0.4606 0.4996 0.3144 0.057 Uiso 1 1 calc R U . . .
C71 C 1.5599(6) 0.9977(5) 0.1032(3) 0.043(2) Uani 1 1 d . . . . .
H71 H 1.5859 1.0387 0.0817 0.052 Uiso 1 1 calc R U . . .
C72 C 0.9247(8) 0.4698(4) 0.0595(3) 0.050(2) Uani 1 1 d . . . . .
H72 H 0.9784 0.4479 0.0481 0.059 Uiso 1 1 calc R U . . .
C73 C 0.1044(6) 0.3324(4) 0.1153(3) 0.0362(18) Uani 1 1 d . . . . .
H73 H 0.0884 0.3086 0.0933 0.043 Uiso 1 1 calc R U . . .
C75 C 1.3445(7) 1.0513(4) 0.1586(4) 0.048(2) Uani 1 1 d . . . . .
H75 H 1.3798 1.0901 0.1539 0.058 Uiso 1 1 calc R U . . .
C76 C 0.7544(6) 0.4353(4) 0.2336(3) 0.0393(19) Uani 1 1 d . . . . .
H76 H 0.7596 0.4174 0.2057 0.047 Uiso 1 1 calc R U . . .
C77 C 0.3550(5) 0.3327(4) 0.2470(3) 0.0363(19) Uani 1 1 d . . . . .
C78 C -0.1740(7) 0.3303(4) 0.1498(4) 0.047(2) Uani 1 1 d . . . . .
H78 H -0.1173 0.3447 0.1237 0.057 Uiso 1 1 calc R U . . .
C79 C 1.4990(7) 0.9587(5) 0.0867(4) 0.049(2) Uani 1 1 d . . . . .
H79 H 1.4747 0.9681 0.0517 0.059 Uiso 1 1 calc R U . . .
C80 C 0.7708(6) 0.5010(4) 0.2788(4) 0.041(2) Uani 1 1 d . . . . .
H80 H 0.7891 0.5366 0.2878 0.049 Uiso 1 1 calc R U . . .
C81 C 1.6367(6) 1.0740(4) 0.1773(3) 0.0347(18) Uani 1 1 d . . . . .
C82 C 1.0886(6) 0.7670(4) 0.1804(3) 0.0374(19) Uani 1 1 d . . . . .
H82 H 1.0977 0.8051 0.1506 0.045 Uiso 1 1 calc R U . . .
C83 C 1.8464(7) 0.9075(5) 0.3597(4) 0.048(2) Uani 1 1 d . . . . .
H83 H 1.8164 0.9459 0.3487 0.058 Uiso 1 1 calc R U . . .
C84 C 1.5244(8) 0.6939(4) 0.4137(4) 0.051(2) Uani 1 1 d . . . . .
H84 H 1.5057 0.6534 0.4391 0.061 Uiso 1 1 calc R U . . .
C85 C 0.5523(6) 0.7395(4) 0.2139(3) 0.0377(19) Uani 1 1 d . . . . .
H85 H 0.5903 0.7451 0.2396 0.045 Uiso 1 1 calc R U . . .
C86 C 0.0035(6) 0.1963(4) 0.1861(3) 0.0384(19) Uani 1 1 d . . . . .
C87 C 0.1089(6) 0.3655(4) 0.1853(3) 0.0359(18) Uani 1 1 d . . . . .
H87 H 0.0965 0.3683 0.2205 0.043 Uiso 1 1 calc R U . . .
C88 C 0.7034(7) 0.4083(4) 0.2853(4) 0.045(2) Uani 1 1 d . . . . .
H88 H 0.6660 0.3687 0.2991 0.054 Uiso 1 1 calc R U . . .
C89 C 1.5457(6) 0.7749(4) 0.3373(3) 0.0357(18) Uani 1 1 d . . . . .
H89 H 1.5448 0.8001 0.3004 0.043 Uiso 1 1 calc R U . . .
C90 C 1.6993(7) 1.1123(4) 0.1346(4) 0.047(2) Uani 1 1 d . . . . .
H90 H 1.7531 1.0968 0.1168 0.057 Uiso 1 1 calc R U . . .
C91 C 1.2990(7) 1.0345(4) 0.1193(4) 0.047(2) Uani 1 1 d . . . . .
H91 H 1.2982 1.0605 0.0826 0.057 Uiso 1 1 calc R U . . .
C93 C 1.9956(6) 0.9428(4) 0.1547(5) 0.057(3) Uani 1 1 d . . . . .
H93 H 2.0637 0.9290 0.1474 0.069 Uiso 1 1 calc R U . . .
C94 C 0.7254(7) 0.8519(4) 0.0855(4) 0.043(2) Uani 1 1 d . . . . .
H94 H 0.6611 0.8519 0.1059 0.051 Uiso 1 1 calc R U . . .
C95 C 1.1493(7) 0.4928(5) 0.2440(4) 0.056(3) Uani 1 1 d . . . . .
H95 H 1.1701 0.4640 0.2744 0.067 Uiso 1 1 calc R U . . .
C96 C 1.9241(7) 0.9568(4) 0.1173(4) 0.052(2) Uani 1 1 d . . . . .
H96 H 1.9445 0.9548 0.0841 0.063 Uiso 1 1 calc R U . . .
C99 C -0.2817(7) 0.2068(5) 0.3749(4) 0.048(2) Uani 1 1 d . . . . .
H99 H -0.2455 0.1773 0.3643 0.057 Uiso 1 1 calc R U . . .
C100 C 0.5245(6) 0.5035(4) 0.1938(4) 0.043(2) Uani 1 1 d . . . . .
H100 H 0.5287 0.4891 0.1638 0.052 Uiso 1 1 calc R U . . .
C101 C 1.5587(6) 1.0967(4) 0.2041(4) 0.042(2) Uani 1 1 d . . . . .
H101 H 1.5160 1.0705 0.2326 0.050 Uiso 1 1 calc R U . . .
C103 C 1.2818(6) 0.8010(4) 0.3663(3) 0.040(2) Uani 1 1 d . . . . .
C104 C 1.6815(9) 1.1736(4) 0.1186(5) 0.058(3) Uani 1 1 d . . . . .
H104 H 1.7213 1.1995 0.0889 0.070 Uiso 1 1 calc R U . . .
C105 C -0.0360(7) 0.3173(5) 0.4441(4) 0.054(2) Uani 1 1 d . . . . .
H105 H -0.0654 0.2883 0.4780 0.064 Uiso 1 1 calc R U . . .
C107 C 1.6302(8) 0.8616(4) 0.4713(4) 0.048(2) Uani 1 1 d . . . . .
H107 H 1.6866 0.8347 0.4738 0.058 Uiso 1 1 calc R U . . .
C108 C 1.0886(6) 0.6961(4) 0.2635(4) 0.0390(19) Uani 1 1 d . . . . .
H108 H 1.0980 0.6760 0.3008 0.047 Uiso 1 1 calc R U . . .
C109 C 1.1944(7) 0.5738(5) 0.1640(5) 0.058(3) Uani 1 1 d . . . . .
H109 H 1.2457 0.6001 0.1404 0.069 Uiso 1 1 calc R U . . .
C110 C 0.3199(5) 0.3397(4) 0.3272(3) 0.0353(18) Uani 1 1 d . . . . .
C112 C 1.3357(7) 0.8045(5) 0.4435(4) 0.051(2) Uani 1 1 d . . . . .
H112 H 1.3641 0.8182 0.4700 0.061 Uiso 1 1 calc R U . . .
C113 C 0.3468(6) 0.3017(4) 0.2095(3) 0.041(2) Uani 1 1 d . . . . .
C114 C 0.1746(7) 0.4054(4) 0.1431(4) 0.041(2) Uani 1 1 d . . . . .
H114 H 0.2152 0.4408 0.1433 0.049 Uiso 1 1 calc R U . . .
C115 C 1.2635(7) 0.7424(5) 0.4047(4) 0.050(2) Uani 1 1 d . . . . .
H115 H 1.2339 0.7067 0.3993 0.060 Uiso 1 1 calc R U . . .
C117 C 1.3270(6) 0.8410(5) 0.3903(4) 0.042(2) Uani 1 1 d . . . . .
H117 H 1.3472 0.8840 0.3734 0.050 Uiso 1 1 calc R U . . .
C118 C 1.2562(6) 0.9765(4) 0.1408(4) 0.046(2) Uani 1 1 d . . . . .
H118 H 1.2195 0.9546 0.1222 0.055 Uiso 1 1 calc R U . . .
C119 C 0.9152(8) 0.8526(5) 0.0258(4) 0.054(2) Uani 1 1 d . . . . .
H119 H 0.9804 0.8530 0.0059 0.065 Uiso 1 1 calc R U . . .
C120 C 1.4777(7) 0.9035(4) 0.1294(4) 0.046(2) Uani 1 1 d . . . . .
H120 H 1.4362 0.8684 0.1290 0.055 Uiso 1 1 calc R U . . .
C121 C 0.1912(7) 0.2471(5) 0.4594(4) 0.047(2) Uani 1 1 d . . . . .
H121 H 0.1539 0.2113 0.4852 0.057 Uiso 1 1 calc R U . . .
C124 C 0.2252(8) 0.3001(5) 0.4695(4) 0.054(2) Uani 1 1 d . . . . .
H124 H 0.2144 0.3069 0.5032 0.064 Uiso 1 1 calc R U . . .
C125 C 0.2725(6) 0.3127(4) 0.3823(3) 0.0381(19) Uani 1 1 d . . . . .
C126 C 0.0193(7) 0.3611(4) 0.3570(4) 0.050(2) Uani 1 1 d . . . . .
H126 H 0.0354 0.3680 0.3194 0.060 Uiso 1 1 calc R U . . .
C130 C 0.4394(7) 0.7342(4) 0.2214(4) 0.046(2) Uani 1 1 d . . . . .
H130 H 0.4019 0.7371 0.2517 0.056 Uiso 1 1 calc R U . . .
C131 C 0.8482(7) 0.7335(4) 0.2965(4) 0.044(2) Uani 1 1 d . . . . .
H131 H 0.8611 0.7133 0.3332 0.052 Uiso 1 1 calc R U . . .
C132 C 0.7538(8) 0.9020(4) 0.0408(4) 0.049(2) Uani 1 1 d . . . . .
H132 H 0.7086 0.9351 0.0310 0.059 Uiso 1 1 calc R U . . .
C133 C 1.5873(6) 0.8881(4) 0.4244(3) 0.0364(18) Uani 1 1 d . . . . .
C135 C 0.3587(7) 0.2823(5) 0.1319(4) 0.058(3) Uani 1 1 d . . . . .
H135 H 0.3769 0.2860 0.0951 0.070 Uiso 1 1 calc R U . . .
C136 C 0.7760(8) 0.0469(5) 0.3951(4) 0.052(2) Uani 1 1 d . . . . .
C137 C -0.0860(9) 0.1104(5) 0.5231(4) 0.062(3) Uani 1 1 d . . . . .
H137 H -0.1275 0.0991 0.5554 0.074 Uiso 1 1 calc R U . . .
C140 C 1.5661(7) 0.7427(4) 0.4254(4) 0.045(2) Uani 1 1 d . . . . .
H140 H 1.5829 0.7414 0.4601 0.054 Uiso 1 1 calc R U . . .
C141 C 0.7674(7) 0.5354(4) 0.0938(4) 0.043(2) Uani 1 1 d . . . . .
H141 H 0.7141 0.5578 0.1049 0.052 Uiso 1 1 calc R U . . .
C143 C 0.5498(6) 0.7276(4) 0.1302(4) 0.042(2) Uani 1 1 d . . . . .
H143 H 0.5861 0.7252 0.0995 0.051 Uiso 1 1 calc R U . . .
C145 C 0.2881(6) 0.2466(4) 0.2185(4) 0.043(2) Uani 1 1 d . . . . .
H145 H 0.2485 0.2219 0.2517 0.052 Uiso 1 1 calc R U . . .
C146 C 1.2245(7) 0.5322(5) 0.2099(5) 0.058(3) Uani 1 1 d . . . . .
H146 H 1.2957 0.5309 0.2175 0.070 Uiso 1 1 calc R U . . .
C147 C 1.5043(9) 0.9163(5) 0.5100(4) 0.059(3) Uani 1 1 d . . . . .
H147 H 1.4752 0.9252 0.5392 0.071 Uiso 1 1 calc R U . . .
C150 C -0.0506(7) 0.1766(4) 0.4357(3) 0.041(2) Uani 1 1 d . . . . .
C151 C 0.7135(7) 0.4484(4) 0.3133(4) 0.044(2) Uani 1 1 d . . . . .
H151 H 0.6854 0.4415 0.3498 0.053 Uiso 1 1 calc R U . . .
C152 C -0.3902(8) 0.2946(5) 0.4048(4) 0.058(3) Uani 1 1 d . . . . .
H152 H -0.4267 0.3242 0.4153 0.069 Uiso 1 1 calc R U . . .
C154 C 1.2969(7) 0.7448(5) 0.4519(4) 0.054(3) Uani 1 1 d . . . . .
H154 H 1.2945 0.7107 0.4850 0.065 Uiso 1 1 calc R U . . .
C157 C 0.2956(7) 0.2346(5) 0.1707(4) 0.051(2) Uani 1 1 d . . . . .
H157 H 0.2615 0.2003 0.1650 0.061 Uiso 1 1 calc R U . . .
C158 C 0.8861(7) 0.8031(4) 0.0690(3) 0.044(2) Uani 1 1 d . . . . .
H158 H 0.9305 0.7696 0.0777 0.053 Uiso 1 1 calc R U . . .
C162 C 1.9369(7) 0.7944(6) 0.3932(4) 0.055(3) Uani 1 1 d . . . . .
H162 H 1.9671 0.7562 0.4050 0.066 Uiso 1 1 calc R U . . .
C165 C 1.0433(7) 0.4951(4) 0.2340(4) 0.044(2) Uani 1 1 d . . . . .
H165 H 0.9926 0.4689 0.2581 0.053 Uiso 1 1 calc R U . . .
C166 C 0.3845(7) 0.7245(4) 0.1828(4) 0.050(2) Uani 1 1 d . . . . .
H166 H 0.3100 0.7194 0.1879 0.060 Uiso 1 1 calc R U . . .
C167 C 1.3309(6) 1.0011(4) 0.2048(4) 0.0392(19) Uani 1 1 d . . . . .
H167 H 1.3561 0.9988 0.2383 0.047 Uiso 1 1 calc R U . . .
C169 C 0.0070(8) 0.3752(5) 0.4364(4) 0.057(3) Uani 1 1 d . . . . .
H169 H 0.0131 0.3934 0.4635 0.068 Uiso 1 1 calc R U . . .
C170 C 1.9579(7) 0.9019(6) 0.3618(5) 0.067(3) Uani 1 1 d . . . . .
H170 H 2.0023 0.9363 0.3517 0.080 Uiso 1 1 calc R U . . .
C173 C 0.9377(7) 0.4868(4) 0.1021(4) 0.043(2) Uani 1 1 d . . . . .
H173 H 0.9993 0.4758 0.1195 0.051 Uiso 1 1 calc R U . . .
C174 C 1.9675(6) 0.9488(4) 0.2028(5) 0.051(3) Uani 1 1 d . . . . .
H174 H 2.0178 0.9408 0.2272 0.062 Uiso 1 1 calc R U . . .
C175 C -0.0403(8) 0.1947(4) 0.1418(4) 0.048(2) Uani 1 1 d . . . . .
H175 H -0.0866 0.2251 0.1252 0.057 Uiso 1 1 calc R U . . .
C176 C 0.0693(8) 0.1512(4) 0.2106(5) 0.060(3) Uani 1 1 d . . . . .
H176 H 0.0995 0.1520 0.2403 0.073 Uiso 1 1 calc R U . . .
C177 C -0.2763(7) 0.3547(5) 0.1423(5) 0.057(3) Uani 1 1 d . . . . .
H177 H -0.2880 0.3850 0.1109 0.068 Uiso 1 1 calc R U . . .
C178 C 1.8210(7) 0.9742(4) 0.1297(4) 0.045(2) Uani 1 1 d . . . . .
H178 H 1.7715 0.9828 0.1049 0.055 Uiso 1 1 calc R U . . .
C179 C -0.2438(7) 0.2631(5) 0.2336(4) 0.049(2) Uani 1 1 d . . . . .
H179 H -0.2342 0.2312 0.2643 0.058 Uiso 1 1 calc R U . . .
C183 C 0.0355(7) 0.1417(4) 0.4275(4) 0.048(2) Uani 1 1 d . . . . .
H183 H 0.0756 0.1520 0.3950 0.057 Uiso 1 1 calc R U . . .
C184 C 1.5433(8) 1.1593(5) 0.1888(4) 0.053(3) Uani 1 1 d . . . . .
H184 H 1.4916 1.1752 0.2073 0.063 Uiso 1 1 calc R U . . .
C185 C -0.3582(7) 0.3344(5) 0.1807(5) 0.060(3) Uani 1 1 d . . . . .
H185 H -0.4255 0.3521 0.1762 0.072 Uiso 1 1 calc R U . . .
C187 C 0.6865(9) 0.0548(5) 0.3671(5) 0.058(3) Uani 1 1 d . . . . .
H187 H 0.6178 0.0459 0.3847 0.069 Uiso 1 1 calc R U . . .
C188 C 0.0500(10) 0.1035(5) 0.1461(5) 0.073(4) Uani 1 1 d . . . . .
H188 H 0.0668 0.0728 0.1323 0.088 Uiso 1 1 calc R U . . .
C189 C 1.6059(9) 1.1970(5) 0.1459(5) 0.063(3) Uani 1 1 d . . . . .
H189 H 1.5965 1.2388 0.1354 0.075 Uiso 1 1 calc R U . . .
C190 C 0.0921(10) 0.1035(5) 0.1914(6) 0.078(4) Uani 1 1 d . . . . .
H190 H 0.1353 0.0719 0.2089 0.093 Uiso 1 1 calc R U . . .
C193 C 0.8347(9) 0.4844(4) 0.0337(4) 0.055(3) Uani 1 1 d . . . . .
H193 H 0.8273 0.4726 0.0048 0.065 Uiso 1 1 calc R U . . .
C194 C 1.5060(7) 0.9295(4) 0.4191(4) 0.043(2) Uani 1 1 d . . . . .
H194 H 1.4799 0.9479 0.3867 0.051 Uiso 1 1 calc R U . . .
C195 C 1.5876(9) 0.8759(5) 0.5150(4) 0.059(3) Uani 1 1 d . . . . .
H195 H 1.6150 0.8583 0.5472 0.071 Uiso 1 1 calc R U . . .
C196 C 0.8494(8) 0.9015(4) 0.0116(4) 0.051(2) Uani 1 1 d . . . . .
H196 H 0.8698 0.9348 -0.0182 0.062 Uiso 1 1 calc R U . . .
C197 C 0.4392(7) 0.7223(4) 0.1377(4) 0.046(2) Uani 1 1 d . . . . .
H197 H 0.4015 0.7173 0.1116 0.055 Uiso 1 1 calc R U . . .
C199 C 0.2752(7) 0.3417(5) 0.4215(4) 0.049(2) Uani 1 1 d . . . . .
H199 H 0.3055 0.3820 0.4161 0.059 Uiso 1 1 calc R U . . .
C204 C 1.0890(7) 0.5766(4) 0.1532(4) 0.050(2) Uani 1 1 d . . . . .
H204 H 1.0687 0.6052 0.1226 0.059 Uiso 1 1 calc R U . . .
C207 C 1.5106(8) 0.7135(4) 0.3598(4) 0.049(2) Uani 1 1 d . . . . .
H207 H 1.4810 0.6891 0.3412 0.059 Uiso 1 1 calc R U . . .
C209 C -0.2781(7) 0.2940(5) 0.4017(4) 0.049(2) Uani 1 1 d . . . . .
H209 H -0.2399 0.3234 0.4090 0.059 Uiso 1 1 calc R U . . .
C211 C 0.5418(7) 0.5639(5) 0.2446(5) 0.058(3) Uani 1 1 d . . . . .
H211 H 0.5610 0.5981 0.2552 0.070 Uiso 1 1 calc R U . . .
C213 C 0.4860(11) 0.5609(6) -0.0255(5) 0.080(4) Uani 1 1 d . . . . .
H213 H 0.4772 0.6021 -0.0432 0.096 Uiso 1 1 calc R U . . .
C214 C 0.5620(7) 0.5603(4) 0.1944(4) 0.050(2) Uani 1 1 d . . . . .
H214 H 0.6005 0.5915 0.1643 0.060 Uiso 1 1 calc R U . . .
C215 C 0.8767(8) 0.0601(5) 0.3671(4) 0.056(3) Uani 1 1 d . . . . .
H215 H 0.9376 0.0563 0.3850 0.067 Uiso 1 1 calc R U . . .
C219 C 2.0008(7) 0.8453(6) 0.3788(4) 0.062(3) Uani 1 1 d . . . . .
H219 H 2.0748 0.8414 0.3806 0.075 Uiso 1 1 calc R U . . .
C222 C -0.4473(7) 0.2531(5) 0.3930(4) 0.061(3) Uani 1 1 d . . . . .
H222 H -0.5221 0.2547 0.3949 0.073 Uiso 1 1 calc R U . . .
C223 C 0.8874(12) 0.0785(5) 0.3141(5) 0.079(4) Uani 1 1 d . . . . .
H223 H 0.9557 0.0855 0.2959 0.095 Uiso 1 1 calc R U . . .
C225 C 0.4571(11) 0.4749(7) 0.0495(5) 0.078(4) Uani 1 1 d . . . . .
H225 H 0.4287 0.4554 0.0840 0.094 Uiso 1 1 calc R U . . .
C236 C 0.0606(8) 0.0909(5) 0.4692(5) 0.060(3) Uani 1 1 d . . . . .
H236 H 0.1186 0.0670 0.4648 0.072 Uiso 1 1 calc R U . . .
C237 C 1.0484(7) 0.6691(5) 0.2289(4) 0.049(2) Uani 1 1 d . . . . .
H237 H 1.0224 0.6270 0.2393 0.059 Uiso 1 1 calc R U . . .
C238 C -0.3430(7) 0.2884(6) 0.2256(5) 0.063(3) Uani 1 1 d . . . . .
H238 H -0.4005 0.2739 0.2512 0.076 Uiso 1 1 calc R U . . .
C241 C 0.0404(8) 0.4024(5) 0.3820(4) 0.056(3) Uani 1 1 d . . . . .
H241 H 0.0748 0.4426 0.3650 0.067 Uiso 1 1 calc R U . . .
C243 C 0.7549(9) 0.5166(5) 0.0503(4) 0.058(3) Uani 1 1 d . . . . .
H243 H 0.6927 0.5260 0.0332 0.070 Uiso 1 1 calc R U . . .
C245 C 0.7639(11) 0.0268(8) 0.4524(5) 0.112(6) Uani 1 1 d . . . . .
H24A H 0.8326 0.0148 0.4652 0.167 Uiso 1 1 calc R U . . .
H24B H 0.7143 -0.0072 0.4659 0.167 Uiso 1 1 calc R U . . .
H24C H 0.7369 0.0594 0.4636 0.167 Uiso 1 1 calc R U . . .
C248 C 0.0005(10) 0.0766(5) 0.5155(5) 0.069(3) Uani 1 1 d . . . . .
H248 H 0.0180 0.0428 0.5433 0.083 Uiso 1 1 calc R U . . .
C258 C 0.6004(11) 0.7797(6) -0.0258(6) 0.1126(7) Uani 1 1 d D U . . .
C710 C 0.7477(11) 0.6877(6) 0.0085(5) 0.092(5) Uani 1 1 d D . . . .
H710 H 0.7952 0.6567 0.0220 0.110 Uiso 1 1 calc R U . . .
C777 C 0.5615(14) 0.7208(5) -0.0002(6) 0.1126(7) Uani 1 1 d D U . . .
H777 H 0.4881 0.7116 0.0054 0.135 Uiso 1 1 calc R U . . .
C779 C 0.7105(11) 0.7912(7) -0.0349(6) 0.1126(7) Uani 1 1 d D U . . .
H779 H 0.7350 0.8310 -0.0518 0.135 Uiso 1 1 calc R U . . .
C939 C 0.392(2) 0.5652(14) 0.0554(12) 0.106(11) Uani 0.5 1 d . . P . .
H93A H 0.4367 0.5677 0.0815 0.159 Uiso 0.5 1 calc R U P . .
H93B H 0.3233 0.5477 0.0721 0.159 Uiso 0.5 1 calc R U P . .
H93C H 0.3826 0.6053 0.0311 0.159 Uiso 0.5 1 calc R U P . .
C998 C -0.0164(9) 0.1490(5) 0.1222(5) 0.063(3) Uani 1 1 d . . . . .
H998 H -0.0457 0.1490 0.0921 0.075 Uiso 1 1 calc R U . . .
N22 N 1.1995(5) 0.7797(3) 0.2989(3) 0.0363(15) Uani 1 1 d . . . . .
N25 N 0.3731(5) 0.3930(3) 0.3145(3) 0.0387(16) Uani 1 1 d . . . . .
N28 N 0.3070(5) 0.3090(3) 0.2953(3) 0.0375(16) Uani 1 1 d . . . . .
N30 N 0.4124(5) 0.3858(3) 0.2288(3) 0.0388(16) Uani 1 1 d . . . . .
N33 N 1.2822(5) 0.8768(3) 0.2799(3) 0.0333(15) Uani 1 1 d . . . . .
N40 N 1.1939(5) 0.8561(3) 0.2148(3) 0.0350(15) Uani 1 1 d . . . . .
P1 P -0.07795(16) 0.24378(11) 0.38183(9) 0.0397(5) Uani 1 1 d . . . . .
P10 P 0.75382(15) 0.73747(9) 0.15788(8) 0.0297(4) Uani 1 1 d . . . . .
P11 P -0.02247(15) 0.25901(10) 0.20990(9) 0.0335(4) Uani 1 1 d . . . . .
P12 P 1.63754(15) 0.86722(10) 0.36830(8) 0.0339(5) Uani 1 1 d . . . . .
P13 P 1.65178(15) 0.99273(9) 0.19777(8) 0.0312(4) Uani 1 1 d . . . . .
P14 P 0.87261(15) 0.54596(9) 0.17382(8) 0.0299(4) Uani 1 1 d . . . . .
Fe4 Fe 0.95539(8) 0.74085(5) 0.23263(4) 0.0318(2) Uani 1 1 d . . . . .
Fe5 Fe 1.41691(8) 0.97563(5) 0.14831(5) 0.0343(3) Uani 1 1 d . . . . .
Fe6 Fe 0.22804(8) 0.31842(6) 0.16118(5) 0.0349(3) Uani 1 1 d . . . . .
Fe7 Fe 0.63407(9) 0.49015(5) 0.24791(5) 0.0365(3) Uani 1 1 d . . . . .
Fe8 Fe 1.42342(9) 0.76732(6) 0.39530(5) 0.0376(3) Uani 1 1 d . . . . .
Fe9 Fe 0.11932(9) 0.32168(6) 0.41316(5) 0.0405(3) Uani 1 1 d . . . . .
Au1 Au 0.81621(2) 0.64385(2) 0.15957(2) 0.03180(8) Uani 1 1 d . . . . .
Au2 Au 1.62163(3) 0.93517(2) 0.28542(2) 0.04082(9) Uani 1 1 d . . . . .
Au3 Au -0.02526(3) 0.24528(2) 0.29784(2) 0.04766(10) Uani 1 1 d . . . . .
S21 S 0.0796(7) 0.6983(4) 0.0069(3) 0.0991(11) Uani 0.449(6) 1 d D U P A 2
C31 C 0.214(3) 0.6849(18) 0.0111(13) 0.0991(11) Uani 0.449(6) 1 d . U P A 2
O161 O 0.0513(18) 0.7053(11) 0.0610(6) 0.0991(11) Uani 0.449(6) 1 d D U P A 2
F16 F 0.2141(16) 0.6128(10) 0.0358(7) 0.0991(11) Uani 0.449(6) 1 d . U P A 2
F34 F 0.2439(16) 0.6747(10) -0.0402(8) 0.0991(11) Uani 0.449(6) 1 d . U P A 2
O49 O 0.0993(18) 0.7664(7) -0.0243(8) 0.0992(11) Uani 0.449(6) 1 d D U P A 2
O48 O 0.0372(17) 0.6559(9) -0.0196(7) 0.0991(11) Uani 0.449(6) 1 d D U P A 2
F24 F 0.2220(15) 0.7117(10) 0.0626(7) 0.0991(11) Uani 0.449(6) 1 d . U P A 2
S10 S 0.1473(6) 0.7207(3) 0.0271(2) 0.0764(10) Uani 0.551(6) 1 d . U P A 3
O6C O 0.1471(15) 0.6099(7) 0.0291(6) 0.0764(10) Uani 0.551(6) 1 d . U P A 3
O210 O 0.2733(15) 0.6850(7) -0.0280(6) 0.0765(10) Uani 0.551(6) 1 d . U P A 3
F921 F 0.1457(12) 0.7761(5) -0.0114(5) 0.0765(10) Uani 0.551(6) 1 d . U P A 3
F333 F 0.2614(12) 0.6985(6) 0.0465(5) 0.0765(10) Uani 0.551(6) 1 d . U P A 3
O171 O 0.0749(15) 0.6717(7) -0.0359(6) 0.0764(10) Uani 0.551(6) 1 d . U P A 3
C13 C 0.155(2) 0.6645(10) -0.0060(9) 0.0765(10) Uani 0.551(6) 1 d . U P A 3
F26 F 0.0157(12) 0.6830(6) 0.0561(5) 0.0765(10) Uani 0.551(6) 1 d . U P A 3

loop_
_atom_site_aniso_label
_atom_site_aniso_U_11
_atom_site_aniso_U_22
_atom_site_aniso_U_33
_atom_site_aniso_U_23
_atom_site_aniso_U_13
_atom_site_aniso_U_12
C3 0.054(7) 0.074(9) 0.092(10) -0.040(8) -0.020(6) 0.007(6)
C7 0.031(5) 0.063(7) 0.078(8) -0.005(6) -0.002(5) -0.002(4)
C11 0.126(14) 0.075(9) 0.067(9) -0.024(7) -0.012(9) 0.004(9)
C14 0.064(7) 0.059(7) 0.058(7) -0.018(6) 0.006(5) 0.004(5)
C15 0.023(3) 0.038(4) 0.034(4) -0.015(4) -0.004(3) -0.001(3)
C18 0.098(10) 0.069(8) 0.082(10) -0.027(7) -0.039(8) -0.006(7)
C19 0.022(3) 0.041(5) 0.039(5) -0.018(4) -0.002(3) 0.000(3)
C20 0.016(3) 0.044(5) 0.051(5) -0.019(4) -0.007(3) -0.001(3)
C25 0.172(18) 0.093(12) 0.106(13) -0.058(11) -0.013(12) -0.011(12)
C26 0.024(4) 0.031(4) 0.042(5) -0.017(4) -0.004(3) -0.001(3)
C27 0.027(4) 0.044(5) 0.056(6) -0.018(4) -0.013(4) 0.006(3)
C30 0.1664(11) 0.0890(11) 0.0970(11) -0.0455(11) -0.0330(11) 0.0150(11)
C331 0.030(4) 0.045(5) 0.048(5) -0.026(4) -0.003(4) -0.009(3)
C32 0.029(4) 0.041(5) 0.051(5) -0.023(4) -0.009(4) 0.007(3)
C36 0.024(4) 0.039(4) 0.044(5) -0.017(4) -0.004(3) -0.004(3)
C37 0.035(4) 0.026(4) 0.037(4) -0.008(3) -0.006(3) 0.000(3)
C38 0.028(4) 0.059(6) 0.032(4) -0.023(4) -0.007(3) 0.010(4)
C39 0.018(3) 0.050(5) 0.044(5) -0.007(4) -0.010(3) -0.002(3)
C41 0.023(4) 0.043(5) 0.039(5) -0.022(4) -0.006(3) 0.004(3)
C42 0.014(3) 0.084(7) 0.048(5) -0.019(5) 0.003(3) -0.004(4)
C43 0.027(4) 0.034(4) 0.049(5) -0.020(4) -0.001(3) 0.003(3)
C44 0.136(12) 0.053(7) 0.042(6) -0.015(5) -0.005(7) -0.007(8)
C45 0.020(3) 0.038(4) 0.050(5) -0.019(4) -0.010(3) 0.004(3)
C46 0.031(4) 0.052(5) 0.042(5) -0.021(4) -0.012(4) 0.004(4)
C48 0.032(4) 0.050(5) 0.032(4) 0.004(4) 0.002(3) 0.005(4)
C49 0.021(4) 0.043(5) 0.057(6) -0.024(4) -0.009(3) 0.004(3)
C51 0.022(4) 0.054(5) 0.042(5) -0.004(4) -0.006(3) 0.002(4)
C52 0.020(3) 0.051(5) 0.043(5) -0.021(4) -0.006(3) 0.006(3)
C53 0.035(4) 0.062(6) 0.027(4) -0.020(4) -0.006(3) 0.009(4)
C54 0.029(4) 0.032(4) 0.043(5) -0.018(4) -0.002(3) 0.004(3)
C55 0.026(4) 0.055(6) 0.050(5) -0.015(5) -0.003(4) 0.000(4)
C56 0.035(4) 0.034(4) 0.031(4) -0.017(3) -0.011(3) 0.005(3)
C57 0.016(3) 0.056(5) 0.041(5) -0.022(4) -0.004(3) 0.005(3)
C58 0.050(5) 0.056(6) 0.040(5) -0.014(5) -0.004(4) 0.007(4)
C59 0.033(4) 0.042(5) 0.044(5) -0.024(4) -0.005(4) 0.003(3)
C61 0.034(4) 0.050(5) 0.037(5) -0.027(4) 0.000(3) -0.006(4)
C62 0.025(4) 0.031(4) 0.039(5) -0.005(3) -0.012(3) -0.001(3)
C63 0.021(3) 0.047(5) 0.035(4) -0.009(4) -0.001(3) 0.005(3)
C64 0.031(4) 0.058(6) 0.035(5) -0.017(4) -0.001(3) 0.007(4)
C65 0.035(4) 0.039(5) 0.047(5) -0.010(4) 0.002(4) -0.001(4)
C70 0.028(4) 0.062(6) 0.043(5) -0.008(5) 0.004(4) -0.001(4)
C71 0.027(4) 0.063(6) 0.037(5) -0.016(4) 0.000(3) 0.000(4)
C72 0.064(6) 0.055(6) 0.032(5) -0.018(4) -0.004(4) 0.008(5)
C73 0.026(4) 0.049(5) 0.033(4) -0.014(4) -0.003(3) -0.001(3)
C75 0.033(4) 0.045(5) 0.065(7) -0.019(5) -0.005(4) 0.002(4)
C76 0.033(4) 0.040(5) 0.045(5) -0.011(4) -0.013(4) 0.000(3)
C77 0.013(3) 0.055(5) 0.038(5) -0.011(4) -0.002(3) -0.004(3)
C78 0.025(4) 0.047(5) 0.075(7) -0.027(5) -0.009(4) 0.004(4)
C79 0.041(5) 0.068(7) 0.048(6) -0.031(5) -0.008(4) 0.001(4)
C80 0.034(4) 0.040(5) 0.047(5) -0.013(4) -0.006(4) -0.004(4)
C81 0.030(4) 0.037(4) 0.042(5) -0.017(4) -0.012(3) 0.006(3)
C82 0.025(4) 0.053(5) 0.041(5) -0.024(4) -0.008(3) 0.004(3)
C83 0.027(4) 0.070(7) 0.059(6) -0.034(5) -0.011(4) 0.003(4)
C84 0.055(6) 0.046(5) 0.045(6) -0.004(4) -0.011(4) 0.005(4)
C85 0.033(4) 0.040(5) 0.046(5) -0.021(4) -0.012(4) 0.010(3)
C86 0.022(4) 0.042(5) 0.047(5) -0.013(4) 0.006(3) 0.006(3)
C87 0.026(4) 0.035(4) 0.043(5) -0.011(4) 0.000(3) 0.000(3)
C88 0.040(5) 0.041(5) 0.042(5) 0.004(4) -0.011(4) -0.009(4)
C89 0.039(4) 0.033(4) 0.037(5) -0.013(4) -0.006(3) 0.005(3)
C90 0.034(5) 0.048(6) 0.064(6) -0.024(5) -0.004(4) 0.001(4)
C91 0.037(5) 0.051(6) 0.053(6) -0.013(5) -0.020(4) 0.004(4)
C93 0.016(4) 0.046(6) 0.114(10) -0.036(6) 0.002(5) 0.000(3)
C94 0.038(5) 0.043(5) 0.049(5) -0.020(4) 0.005(4) 0.003(4)
C95 0.038(5) 0.072(7) 0.059(6) -0.019(5) -0.026(5) 0.004(5)
C96 0.033(5) 0.059(6) 0.072(7) -0.037(5) 0.011(4) -0.002(4)
C99 0.032(4) 0.064(6) 0.045(5) -0.015(5) -0.003(4) 0.003(4)
C100 0.024(4) 0.042(5) 0.052(6) 0.000(4) -0.009(4) 0.002(3)
C101 0.029(4) 0.053(6) 0.052(5) -0.029(5) -0.010(4) 0.008(4)
C103 0.025(4) 0.059(6) 0.040(5) -0.026(4) 0.004(3) -0.002(4)
C104 0.060(6) 0.039(5) 0.072(7) -0.014(5) -0.006(5) -0.006(5)
C105 0.038(5) 0.068(7) 0.053(6) -0.020(5) 0.000(4) 0.011(5)
C107 0.050(5) 0.051(6) 0.045(5) -0.022(5) 0.001(4) 0.013(4)
C108 0.038(4) 0.040(5) 0.046(5) -0.020(4) -0.016(4) 0.001(4)
C109 0.029(4) 0.051(6) 0.096(9) -0.030(6) 0.004(5) -0.008(4)
C110 0.015(3) 0.048(5) 0.037(4) -0.004(4) -0.006(3) 0.001(3)
C112 0.034(5) 0.084(7) 0.044(5) -0.033(5) -0.003(4) -0.009(5)
C113 0.022(4) 0.060(6) 0.033(4) -0.003(4) -0.005(3) 0.003(4)
C114 0.035(4) 0.029(4) 0.052(5) -0.006(4) -0.003(4) 0.001(3)
C115 0.041(5) 0.068(7) 0.048(6) -0.029(5) -0.004(4) -0.017(4)
C117 0.023(4) 0.066(6) 0.051(5) -0.039(5) 0.000(3) -0.003(4)
C118 0.022(4) 0.055(6) 0.065(6) -0.023(5) -0.016(4) 0.000(4)
C119 0.040(5) 0.075(7) 0.047(6) -0.025(5) 0.006(4) 0.003(5)
C120 0.029(4) 0.055(6) 0.061(6) -0.030(5) -0.007(4) -0.001(4)
C121 0.032(4) 0.063(6) 0.038(5) -0.003(4) -0.011(4) 0.011(4)
C124 0.048(5) 0.071(7) 0.033(5) -0.006(5) -0.007(4) 0.001(5)
C125 0.026(4) 0.053(5) 0.031(4) -0.008(4) -0.009(3) 0.002(3)
C126 0.033(5) 0.055(6) 0.053(6) -0.007(5) -0.003(4) 0.005(4)
C130 0.031(4) 0.058(6) 0.053(6) -0.024(5) 0.002(4) 0.008(4)
C131 0.043(5) 0.056(6) 0.036(5) -0.022(4) -0.001(4) -0.010(4)
C132 0.051(6) 0.044(5) 0.051(6) -0.017(5) -0.001(4) 0.012(4)
C133 0.031(4) 0.043(5) 0.036(5) -0.014(4) -0.003(3) 0.002(3)
C135 0.029(5) 0.104(9) 0.044(6) -0.028(6) -0.002(4) 0.015(5)
C136 0.046(5) 0.058(6) 0.052(6) -0.019(5) -0.004(4) 0.008(4)
C137 0.081(8) 0.058(7) 0.046(6) -0.018(5) -0.002(5) 0.007(6)
C140 0.043(5) 0.048(5) 0.043(5) -0.013(4) -0.014(4) 0.008(4)
C141 0.047(5) 0.037(5) 0.051(6) -0.018(4) -0.013(4) 0.009(4)
C143 0.031(4) 0.057(6) 0.047(5) -0.027(5) -0.008(4) 0.003(4)
C145 0.028(4) 0.052(5) 0.050(5) -0.018(5) -0.006(4) 0.012(4)
C146 0.030(5) 0.068(7) 0.080(8) -0.026(6) -0.021(5) 0.012(4)
C147 0.070(7) 0.058(6) 0.063(7) -0.043(6) 0.013(5) 0.010(5)
C150 0.034(4) 0.041(5) 0.043(5) -0.009(4) -0.008(4) 0.005(4)
C151 0.040(5) 0.052(6) 0.034(5) -0.005(4) -0.008(4) -0.003(4)
C152 0.041(5) 0.053(6) 0.058(6) 0.005(5) 0.008(5) 0.014(5)
C154 0.041(5) 0.083(8) 0.038(5) -0.022(5) 0.007(4) -0.011(5)
C157 0.029(4) 0.073(7) 0.058(6) -0.031(5) -0.008(4) 0.018(4)
C158 0.037(5) 0.054(6) 0.037(5) -0.013(4) 0.003(4) 0.010(4)
C162 0.038(5) 0.096(8) 0.046(6) -0.041(6) -0.019(4) 0.030(5)
C165 0.037(5) 0.052(5) 0.044(5) -0.015(4) -0.013(4) 0.005(4)
C166 0.027(4) 0.054(6) 0.072(7) -0.029(5) 0.001(4) 0.004(4)
C167 0.020(4) 0.044(5) 0.055(6) -0.019(4) -0.004(3) 0.004(3)
C169 0.064(7) 0.053(6) 0.058(7) -0.024(5) -0.004(5) 0.005(5)
C170 0.031(5) 0.109(10) 0.086(8) -0.064(8) -0.014(5) -0.010(5)
C173 0.044(5) 0.035(5) 0.046(5) -0.009(4) -0.007(4) 0.003(4)
C174 0.022(4) 0.045(5) 0.090(8) -0.026(5) -0.011(4) 0.005(4)
C175 0.049(5) 0.034(5) 0.059(6) -0.017(4) 0.013(4) -0.006(4)
C176 0.043(5) 0.048(6) 0.075(8) -0.004(5) 0.006(5) 0.007(4)
C177 0.034(5) 0.051(6) 0.090(8) -0.026(6) -0.028(5) 0.007(4)
C178 0.038(5) 0.043(5) 0.057(6) -0.021(5) 0.003(4) -0.008(4)
C179 0.030(4) 0.070(7) 0.054(6) -0.033(5) 0.002(4) -0.008(4)
C183 0.040(5) 0.048(5) 0.054(6) -0.015(5) -0.006(4) 0.008(4)
C184 0.046(5) 0.053(6) 0.074(7) -0.039(6) -0.016(5) 0.015(5)
C185 0.030(5) 0.076(8) 0.098(9) -0.056(7) -0.016(5) 0.004(5)
C187 0.052(6) 0.050(6) 0.071(8) -0.021(6) -0.006(5) -0.006(5)
C188 0.084(8) 0.050(7) 0.081(9) -0.030(6) 0.044(7) -0.014(6)
C189 0.076(7) 0.033(5) 0.087(9) -0.023(6) -0.038(7) 0.012(5)
C190 0.070(8) 0.050(7) 0.096(10) -0.015(7) 0.028(7) 0.027(6)
C193 0.078(7) 0.047(6) 0.043(6) -0.020(5) -0.011(5) 0.005(5)
C194 0.037(4) 0.047(5) 0.048(5) -0.021(4) -0.005(4) 0.006(4)
C195 0.076(7) 0.068(7) 0.038(5) -0.025(5) -0.001(5) 0.004(6)
C196 0.067(6) 0.041(5) 0.041(5) -0.007(4) -0.005(5) -0.003(5)
C197 0.033(4) 0.052(6) 0.066(6) -0.034(5) -0.017(4) 0.006(4)
C199 0.032(4) 0.063(6) 0.042(5) -0.004(5) -0.006(4) -0.006(4)
C204 0.036(5) 0.051(6) 0.060(6) -0.016(5) -0.010(4) 0.011(4)
C207 0.055(6) 0.050(6) 0.050(6) -0.027(5) -0.007(4) 0.003(4)
C209 0.039(5) 0.056(6) 0.039(5) 0.000(4) -0.004(4) 0.004(4)
C211 0.036(5) 0.058(6) 0.076(8) -0.018(6) 0.005(5) 0.000(4)
C213 0.094(10) 0.087(9) 0.063(8) -0.029(7) -0.010(7) -0.015(8)
C214 0.033(4) 0.050(6) 0.054(6) 0.003(5) -0.010(4) 0.007(4)
C215 0.052(6) 0.054(6) 0.063(7) -0.022(5) -0.003(5) -0.006(5)
C219 0.026(4) 0.108(9) 0.078(8) -0.060(7) -0.021(5) 0.021(5)
C222 0.028(5) 0.072(7) 0.060(7) 0.006(6) 0.003(4) 0.007(5)
C223 0.086(9) 0.065(8) 0.072(9) -0.009(7) 0.016(7) -0.023(7)
C225 0.088(9) 0.087(10) 0.064(8) -0.034(8) 0.002(7) -0.016(7)
C236 0.051(6) 0.059(7) 0.070(8) -0.022(6) -0.006(5) 0.017(5)
C237 0.037(5) 0.053(6) 0.071(7) -0.035(5) -0.022(4) 0.011(4)
C238 0.025(4) 0.095(9) 0.084(8) -0.052(8) 0.008(5) -0.008(5)
C241 0.044(5) 0.052(6) 0.073(7) -0.020(6) -0.014(5) 0.009(4)
C243 0.063(6) 0.072(7) 0.044(6) -0.020(5) -0.022(5) 0.008(5)
C245 0.076(9) 0.183(17) 0.069(9) -0.036(10) -0.014(7) 0.053(10)
C248 0.092(9) 0.048(6) 0.066(8) -0.012(6) -0.031(7) 0.023(6)
C258 0.1664(11) 0.0890(11) 0.0970(11) -0.0455(11) -0.0330(11) 0.0150(11)
C710 0.149(15) 0.072(9) 0.053(8) -0.023(7) -0.004(9) 0.012(9)
C777 0.1664(11) 0.0890(11) 0.0970(11) -0.0455(11) -0.0330(11) 0.0150(11)
C779 0.1664(11) 0.0890(11) 0.0970(11) -0.0455(11) -0.0330(11) 0.0150(11)
C939 0.10(2) 0.10(2) 0.09(2) -0.005(18) 0.039(17) 0.012(17)
C998 0.068(7) 0.040(6) 0.081(8) -0.026(6) 0.013(6) -0.010(5)
N22 0.022(3) 0.050(4) 0.043(4) -0.023(3) -0.008(3) 0.002(3)
N25 0.025(3) 0.048(4) 0.034(4) -0.002(3) 0.000(3) 0.000(3)
N28 0.017(3) 0.052(4) 0.036(4) -0.007(3) 0.000(3) 0.000(3)
N30 0.016(3) 0.046(4) 0.047(4) -0.007(3) -0.003(3) 0.001(3)
N33 0.022(3) 0.046(4) 0.041(4) -0.026(3) -0.002(3) -0.002(3)
N40 0.021(3) 0.040(4) 0.046(4) -0.016(3) -0.008(3) 0.001(3)
P1 0.0244(10) 0.0535(14) 0.0366(12) -0.0103(10) 0.0006(8) 0.0037(9)
P10 0.0236(9) 0.0355(11) 0.0361(11) -0.0194(9) -0.0056(8) 0.0019(8)
P11 0.0222(9) 0.0391(12) 0.0385(12) -0.0134(10) 0.0004(8) 0.0006(8)
P12 0.0236(9) 0.0465(13) 0.0328(11) -0.0140(10) -0.0071(8) 0.0058(8)
P13 0.0228(9) 0.0337(11) 0.0380(11) -0.0126(9) -0.0058(8) 0.0001(8)
P14 0.0209(9) 0.0308(10) 0.0387(11) -0.0119(9) -0.0061(8) 0.0001(7)
Fe4 0.0269(5) 0.0390(6) 0.0333(6) -0.0161(5) -0.0070(4) -0.0028(4)
Fe5 0.0244(5) 0.0380(6) 0.0425(7) -0.0148(5) -0.0090(5) 0.0005(4)
Fe6 0.0214(5) 0.0471(7) 0.0353(6) -0.0129(5) -0.0023(4) 0.0016(5)
Fe7 0.0246(5) 0.0398(7) 0.0415(7) -0.0080(5) -0.0060(5) -0.0035(5)
Fe8 0.0332(6) 0.0478(7) 0.0343(6) -0.0167(6) -0.0047(5) -0.0019(5)
Fe9 0.0327(6) 0.0497(8) 0.0338(7) -0.0079(6) -0.0019(5) 0.0010(5)
Au1 0.02418(14) 0.03325(16) 0.04147(18) -0.01618(14) -0.00721(12) 0.00122(11)
Au2 0.03228(16) 0.0498(2) 0.03971(19) -0.01280(16) -0.00874(13) -0.00133(14)
Au3 0.03378(17) 0.0632(2) 0.0410(2) -0.01295(18) 0.00250(14) -0.00265(16)
S21 0.0972(19) 0.1376(19) 0.0799(18) -0.0589(16) -0.0164(17) 0.0378(18)
C31 0.0972(19) 0.1376(19) 0.0799(18) -0.0590(16) -0.0164(17) 0.0378(18)
O161 0.0972(19) 0.1376(19) 0.0799(18) -0.0589(16) -0.0164(17) 0.0378(18)
F16 0.0972(19) 0.1376(19) 0.0799(18) -0.0590(16) -0.0164(17) 0.0378(18)
F34 0.0972(19) 0.1376(19) 0.0799(18) -0.0590(16) -0.0164(17) 0.0378(18)
O49 0.0972(19) 0.1376(19) 0.0799(18) -0.0589(16) -0.0165(17) 0.0378(18)
O48 0.0972(19) 0.1376(19) 0.0799(18) -0.0589(16) -0.0164(17) 0.0377(18)
F24 0.0973(19) 0.1376(19) 0.0799(18) -0.0590(16) -0.0164(17) 0.0377(18)
S10 0.1128(18) 0.0645(16) 0.0560(16) -0.0229(13) -0.0204(15) 0.0151(15)
O6C 0.1128(18) 0.0645(16) 0.0560(16) -0.0229(13) -0.0204(15) 0.0151(15)
O210 0.1128(18) 0.0645(16) 0.0560(16) -0.0229(13) -0.0204(15) 0.0151(15)
F921 0.1128(18) 0.0645(16) 0.0561(16) -0.0229(13) -0.0204(15) 0.0151(15)
F333 0.1128(18) 0.0645(16) 0.0561(16) -0.0229(13) -0.0204(15) 0.0151(15)
O171 0.1128(18) 0.0645(16) 0.0560(16) -0.0229(13) -0.0204(15) 0.0150(15)
C13 0.1128(18) 0.0645(16) 0.0560(16) -0.0229(13) -0.0204(15) 0.0151(15)
F26 0.1128(18) 0.0645(16) 0.0560(16) -0.0229(13) -0.0204(15) 0.0151(15)

loop_
_atom_type_symbol
_atom_type_description
_atom_type_scat_dispersion_real
_atom_type_scat_dispersion_imag
_atom_type_scat_source
C C 0.0033 0.0016 'International Tables Vol C Tables 4.2.6.8 and 6.1.1.4'
H H 0.0000 0.0000 'International Tables Vol C Tables 4.2.6.8 and 6.1.1.4'
N N 0.0061 0.0033 'International Tables Vol C Tables 4.2.6.8 and 6.1.1.4'
O O 0.0106 0.0060 'International Tables Vol C Tables 4.2.6.8 and 6.1.1.4'
F F 0.0171 0.0103 'International Tables Vol C Tables 4.2.6.8 and 6.1.1.4'
P P 0.1023 0.0942 'International Tables Vol C Tables 4.2.6.8 and 6.1.1.4'
S S 0.1246 0.1234 'International Tables Vol C Tables 4.2.6.8 and 6.1.1.4'
Cl Cl 0.1484 0.1585 'International Tables Vol C Tables 4.2.6.8 and 6.1.1.4'
Fe Fe 0.3463 0.8444 'International Tables Vol C Tables 4.2.6.8 and 6.1.1.4'
Au Au -2.0133 8.8022 'International Tables Vol C Tables 4.2.6.8 and 6.1.1.4'

loop_
_geom_angle_atom_site_label_1
_geom_angle_atom_site_label_2
_geom_angle_atom_site_label_3
_geom_angle
_geom_angle_site_symmetry_1
_geom_angle_site_symmetry_3
_geom_angle_publ_flag
C225 C3 C939 126.5(19) . . ?
C225 C3 C213 114.3(12) . . ?
C939 C3 C213 118.9(17) . . ?
C222 C7 C99 119.5(10) . . ?
C223 C11 C18 120.9(14) . . ?
C147 C14 C194 119.0(10) . . ?
C87 C15 C73 107.0(7) . . ?
C87 C15 P11 125.2(6) . . ?
C73 C15 P11 127.8(6) . . ?
C87 C15 Fe6 69.2(4) . . ?
C73 C15 Fe6 69.4(4) . . ?
P11 C15 Fe6 125.5(4) . . ?
C11 C18 C187 120.2(12) . . ?
C36 C19 C71 108.0(7) . . ?
C36 C19 P13 124.2(6) . . ?
C71 C19 P13 127.5(6) . . ?
C36 C19 Fe5 70.7(4) . . ?
C71 C19 Fe5 70.0(4) . . ?
P13 C19 Fe5 129.3(4) . . ?
N33 C20 N40 124.4(8) . . ?
N33 C20 C49 119.1(7) . . ?
N40 C20 C49 116.5(7) . . ?
C710 C25 C779 117.3(15) . . ?
C143 C26 C85 119.2(7) . . ?
C143 C26 P10 118.8(6) . . ?
C85 C26 P10 121.8(6) . . ?
C174 C27 C54 118.5(9) . . ?
C131 C331 C41 106.8(7) . . ?
C131 C331 Fe4 69.4(5) . . ?
C41 C331 Fe4 69.8(4) . . ?
C82 C32 C108 107.5(7) . . ?
C82 C32 C52 127.0(8) . . ?
C108 C32 C52 125.2(8) . . ?
C82 C32 Fe4 68.7(4) . . ?
C108 C32 Fe4 69.2(5) . . ?
C52 C32 Fe4 131.2(6) . . ?
C19 C36 C120 107.8(8) . . ?
C19 C36 Fe5 68.3(4) . . ?
C120 C36 Fe5 69.7(5) . . ?
C141 C37 C173 119.2(8) . . ?
C141 C37 P14 118.2(6) . . ?
C173 C37 P14 122.6(6) . . ?
C83 C38 C53 119.3(8) . . ?
C83 C38 P12 118.4(7) . . ?
C53 C38 P12 122.3(7) . . ?
N30 C39 N25 125.6(8) . . ?
N30 C39 C55 118.1(8) . . ?
N25 C39 C55 116.3(8) . . ?
C331 C41 C59 108.0(7) . . ?
C331 C41 P10 123.2(6) . . ?
C59 C41 P10 128.8(7) . . ?
C331 C41 Fe4 69.1(4) . . ?
C59 C41 Fe4 69.7(4) . . ?
P10 C41 Fe4 125.0(4) . . ?
C135 C42 C113 110.0(9) . . ?
C135 C42 Fe6 71.5(5) . . ?
C113 C42 Fe6 69.9(4) . . ?
C78 C43 C179 119.5(8) . . ?
C78 C43 P11 120.9(6) . . ?
C179 C43 P11 119.4(7) . . ?
C710 C44 C777 123.7(13) . . ?
C165 C45 C204 119.0(7) . . ?
C165 C45 P14 123.4(7) . . ?
C204 C45 P14 117.3(6) . . ?
C237 C46 C82 107.8(8) . . ?
C237 C46 Fe4 69.8(5) . . ?
C82 C46 Fe4 68.5(5) . . ?
C99 C48 C209 120.0(8) . . ?
C99 C48 P1 117.4(7) . . ?
C209 C48 P1 122.5(7) . . ?
C167 C49 C118 105.7(8) . . ?
C167 C49 C20 127.5(8) . . ?
C118 C49 C20 126.6(8) . . ?
C167 C49 Fe5 69.2(5) . . ?
C118 C49 Fe5 68.9(5) . . ?
C20 C49 Fe5 122.9(5) . . ?
C121 C51 C125 107.8(9) . . ?
C121 C51 Fe9 69.1(5) . . ?
C125 C51 Fe9 69.7(5) . . ?
N40 C52 N22 127.1(8) . . ?
N40 C52 C32 117.1(7) . . ?
N22 C52 C32 115.7(8) . . ?
C162 C53 C38 120.0(9) . . ?
C178 C54 C27 120.2(8) . . ?
C178 C54 P13 121.5(6) . . ?
C27 C54 P13 117.9(6) . . ?
C70 C55 C100 109.1(8) . . ?
C70 C55 C39 125.8(9) . . ?
C100 C55 C39 125.1(9) . . ?
C70 C55 Fe7 70.0(5) . . ?
C100 C55 Fe7 70.2(5) . . ?
C39 C55 Fe7 128.7(6) . . ?
C94 C56 C158 118.8(8) . . ?
C94 C56 P10 120.8(6) . . ?
C158 C56 P10 120.4(6) . . ?
N33 C57 N22 125.5(7) . . ?
N33 C57 C103 120.4(7) . . ?
N22 C57 C103 114.1(8) . . ?
C150 C58 C137 119.9(9) . . ?
C61 C59 C41 108.0(8) . . ?
C61 C59 Fe4 69.8(5) . . ?
C41 C59 Fe4 69.3(4) . . ?
C59 C61 C131 108.8(7) . . ?
C59 C61 Fe4 70.2(4) . . ?
C131 C61 Fe4 69.3(5) . . ?
C80 C62 C76 106.8(7) . . ?
C80 C62 P14 126.8(6) . . ?
C76 C62 P14 126.4(7) . . ?
C80 C62 Fe7 69.3(5) . . ?
C76 C62 Fe7 69.7(4) . . ?
P14 C62 Fe7 127.7(4) . . ?
C89 C63 C140 105.3(7) . . ?
C89 C63 P12 125.8(6) . . ?
C140 C63 P12 128.9(7) . . ?
C89 C63 Fe8 69.4(5) . . ?
C140 C63 Fe8 68.6(5) . . ?
P12 C63 Fe8 128.1(4) . . ?
C105 C64 C126 105.4(9) . . ?
C105 C64 P1 128.5(8) . . ?
C126 C64 P1 125.9(7) . . ?
C105 C64 Fe9 69.1(5) . . ?
C126 C64 Fe9 69.3(5) . . ?
P1 C64 Fe9 128.7(5) . . ?
C73 C65 C114 109.0(8) . . ?
C73 C65 Fe6 69.7(5) . . ?
C114 C65 Fe6 69.5(5) . . ?
C55 C70 C211 107.6(9) . . ?
C55 C70 Fe7 69.3(5) . . ?
C211 C70 Fe7 69.7(5) . . ?
C79 C71 C19 107.6(8) . . ?
C79 C71 Fe5 69.7(5) . . ?
C19 C71 Fe5 68.5(4) . . ?
C193 C72 C173 121.3(9) . . ?
C65 C73 C15 107.9(7) . . ?
C65 C73 Fe6 70.1(5) . . ?
C15 C73 Fe6 69.3(4) . . ?
C167 C75 C91 106.6(8) . . ?
C167 C75 Fe5 68.9(5) . . ?
C91 C75 Fe5 68.2(5) . . ?
C88 C76 C62 107.5(8) . . ?
C88 C76 Fe7 70.1(5) . . ?
C62 C76 Fe7 68.9(5) . . ?
N28 C77 N30 124.5(8) . . ?
N28 C77 C113 119.7(8) . . ?
N30 C77 C113 115.8(7) . . ?
C43 C78 C177 119.8(9) . . ?
C71 C79 C120 108.6(8) . . ?
C71 C79 Fe5 69.7(5) . . ?
C120 C79 Fe5 70.0(5) . . ?
C62 C80 C151 109.3(8) . . ?
C62 C80 Fe7 70.1(5) . . ?
C151 C80 Fe7 70.8(5) . . ?
C101 C81 C90 120.5(8) . . ?
C101 C81 P13 118.3(7) . . ?
C90 C81 P13 121.1(6) . . ?
C46 C82 C32 108.5(8) . . ?
C46 C82 Fe4 71.2(5) . . ?
C32 C82 Fe4 70.5(5) . . ?
C38 C83 C170 120.4(10) . . ?
C140 C84 C207 108.7(8) . . ?
C140 C84 Fe8 68.5(5) . . ?
C207 C84 Fe8 70.2(5) . . ?
C26 C85 C130 119.9(8) . . ?
C176 C86 C175 119.2(9) . . ?
C176 C86 P11 120.0(8) . . ?
C175 C86 P11 120.8(6) . . ?
C114 C87 C15 109.3(8) . . ?
C114 C87 Fe6 70.5(5) . . ?
C15 C87 Fe6 69.8(4) . . ?
C151 C88 C76 108.8(8) . . ?
C151 C88 Fe7 70.0(5) . . ?
C76 C88 Fe7 69.5(5) . . ?
C207 C89 C63 109.1(8) . . ?
C207 C89 Fe8 70.7(5) . . ?
C63 C89 Fe8 69.3(4) . . ?
C104 C90 C81 119.4(9) . . ?
C118 C91 C75 109.9(9) . . ?
C118 C91 Fe5 70.5(5) . . ?
C75 C91 Fe5 71.0(5) . . ?
C96 C93 C174 120.6(8) . . ?
C56 C94 C132 121.0(8) . . ?
C146 C95 C165 120.8(9) . . ?
C93 C96 C178 119.0(9) . . ?
C48 C99 C7 120.2(9) . . ?
C214 C100 C55 105.2(9) . . ?
C214 C100 Fe7 69.8(5) . . ?
C55 C100 Fe7 68.6(5) . . ?
C81 C101 C184 119.9(9) . . ?
C115 C103 C117 109.0(8) . . ?
C115 C103 C57 127.7(8) . . ?
C117 C103 C57 123.2(8) . . ?
C115 C103 Fe8 70.1(5) . . ?
C117 C103 Fe8 69.8(5) . . ?
C57 C103 Fe8 129.6(5) . . ?
C189 C104 C90 120.6(10) . . ?
C169 C105 C64 109.7(9) . . ?
C169 C105 Fe9 71.1(6) . . ?
C64 C105 Fe9 69.7(5) . . ?
C133 C107 C195 118.9(9) . . ?
C237 C108 C32 105.8(8) . . ?
C237 C108 Fe4 69.7(5) . . ?
C32 C108 Fe4 69.8(4) . . ?
C204 C109 C146 120.2(10) . . ?
N28 C110 N25 126.1(8) . . ?
N28 C110 C125 117.3(7) . . ?
N25 C110 C125 116.6(8) . . ?
C117 C112 C154 108.8(8) . . ?
C117 C112 Fe8 70.7(5) . . ?
C154 C112 Fe8 69.4(5) . . ?
C145 C113 C42 106.3(8) . . ?
C145 C113 C77 126.5(8) . . ?
C42 C113 C77 127.1(8) . . ?
C145 C113 Fe6 70.7(5) . . ?
C42 C113 Fe6 68.5(4) . . ?
C77 C113 Fe6 122.5(6) . . ?
C87 C114 C65 106.8(8) . . ?
C87 C114 Fe6 69.1(5) . . ?
C65 C114 Fe6 69.3(5) . . ?
C154 C115 C103 107.3(8) . . ?
C154 C115 Fe8 69.0(5) . . ?
C103 C115 Fe8 69.3(5) . . ?
C112 C117 C103 105.7(8) . . ?
C112 C117 Fe8 68.7(5) . . ?
C103 C117 Fe8 68.6(5) . . ?
C91 C118 C49 108.1(8) . . ?
C91 C118 Fe5 70.0(5) . . ?
C49 C118 Fe5 69.5(4) . . ?
C158 C119 C196 120.7(9) . . ?
C79 C120 C36 107.9(8) . . ?
C79 C120 Fe5 69.1(5) . . ?
C36 C120 Fe5 69.5(5) . . ?
C51 C121 C124 108.6(9) . . ?
C51 C121 Fe9 70.4(5) . . ?
C124 C121 Fe9 70.2(5) . . ?
C199 C124 C121 108.0(9) . . ?
C199 C124 Fe9 70.0(5) . . ?
C121 C124 Fe9 68.5(5) . . ?
C51 C125 C199 108.9(8) . . ?
C51 C125 C110 126.8(8) . . ?
C199 C125 C110 124.2(8) . . ?
C51 C125 Fe9 69.8(5) . . ?
C199 C125 Fe9 69.9(5) . . ?
C110 C125 Fe9 128.0(5) . . ?
C241 C126 C64 109.3(9) . . ?
C241 C126 Fe9 71.4(6) . . ?
C64 C126 Fe9 69.3(5) . . ?
C166 C130 C85 119.0(8) . . ?
C61 C131 C331 108.4(8) . . ?
C61 C131 Fe4 70.1(5) . . ?
C331 C131 Fe4 69.4(5) . . ?
C196 C132 C94 118.7(9) . . ?
C107 C133 C194 121.8(8) . . ?
C107 C133 P12 119.2(6) . . ?
C194 C133 P12 119.0(6) . . ?
C42 C135 C157 107.7(9) . . ?
C42 C135 Fe6 68.8(5) . . ?
C157 C135 Fe6 70.6(5) . . ?
C215 C136 C187 118.1(10) . . ?
C215 C136 C245 121.0(10) . . ?
C187 C136 C245 120.9(10) . . ?
C248 C137 C58 119.5(11) . . ?
C84 C140 C63 109.0(8) . . ?
C84 C140 Fe8 71.4(5) . . ?
C63 C140 Fe8 69.9(4) . . ?
C37 C141 C243 119.6(8) . . ?
C197 C143 C26 120.8(8) . . ?
C157 C145 C113 107.9(9) . . ?
C157 C145 Fe6 70.3(5) . . ?
C113 C145 Fe6 68.3(5) . . ?
C95 C146 C109 119.7(8) . . ?
C195 C147 C14 121.5(9) . . ?
C58 C150 C183 120.8(9) . . ?
C58 C150 P1 121.7(7) . . ?
C183 C150 P1 117.5(7) . . ?
C88 C151 C80 107.6(8) . . ?
C88 C151 Fe7 70.0(5) . . ?
C80 C151 Fe7 68.6(5) . . ?
C222 C152 C209 121.5(10) . . ?
C115 C154 C112 109.1(9) . . ?
C115 C154 Fe8 70.7(5) . . ?
C112 C154 Fe8 69.6(5) . . ?
C145 C157 C135 108.1(9) . . ?
C145 C157 Fe6 69.6(5) . . ?
C135 C157 Fe6 68.7(6) . . ?
C119 C158 C56 120.3(8) . . ?
C219 C162 C53 119.9(10) . . ?
C95 C165 C45 120.3(9) . . ?
C197 C166 C130 120.4(8) . . ?
C75 C167 C49 109.7(8) . . ?
C75 C167 Fe5 71.3(5) . . ?
C49 C167 Fe5 69.8(5) . . ?
C105 C169 C241 107.4(9) . . ?
C105 C169 Fe9 68.5(5) . . ?
C241 C169 Fe9 70.2(6) . . ?
C219 C170 C83 119.3(10) . . ?
C72 C173 C37 120.3(8) . . ?
C93 C174 C27 120.7(9) . . ?
C998 C175 C86 120.9(10) . . ?
C86 C176 C190 120.1(12) . . ?
C185 C177 C78 120.1(10) . . ?
C54 C178 C96 120.9(9) . . ?
C238 C179 C43 119.6(10) . . ?
C150 C183 C236 118.5(9) . . ?
C189 C184 C101 119.0(9) . . ?
C177 C185 C238 120.3(9) . . ?
C18 C187 C136 119.6(11) . . ?
C998 C188 C190 119.0(10) . . ?
C104 C189 C184 120.5(9) . . ?
C188 C190 C176 119.9(11) . . ?
C72 C193 C243 119.7(9) . . ?
C133 C194 C14 119.5(9) . . ?
C147 C195 C107 119.2(10) . . ?
C119 C196 C132 120.5(9) . . ?
C166 C197 C143 120.6(8) . . ?
C124 C199 C125 106.6(9) . . ?
C124 C199 Fe9 69.4(5) . . ?
C125 C199 Fe9 68.8(5) . . ?
C109 C204 C45 119.9(9) . . ?
C84 C207 C89 107.9(8) . . ?
C84 C207 Fe8 69.9(5) . . ?
C89 C207 Fe8 69.0(5) . . ?
C48 C209 C152 118.8(10) . . ?
C214 C211 C70 107.7(10) . . ?
C214 C211 Fe7 70.6(6) . . ?
C70 C211 Fe7 69.5(6) . . ?
C225 C213 C3 117.7(12) 2_665 . ?
C211 C214 C100 110.4(9) . . ?
C211 C214 Fe7 69.6(6) . . ?
C100 C214 Fe7 69.6(5) . . ?
C223 C215 C136 120.7(11) . . ?
C162 C219 C170 121.0(9) . . ?
C152 C222 C7 119.9(9) . . ?
C11 C223 C215 120.3(13) . . ?
C3 C225 C213 128.0(14) . 2_665 ?
C248 C236 C183 119.6(9) . . ?
C46 C237 C108 110.3(8) . . ?
C46 C237 Fe4 71.0(5) . . ?
C108 C237 Fe4 69.4(5) . . ?
C185 C238 C179 120.7(10) . . ?
C126 C241 C169 108.3(9) . . ?
C126 C241 Fe9 68.7(5) . . ?
C169 C241 Fe9 69.5(6) . . ?
C193 C243 C141 119.9(9) . . ?
C236 C248 C137 121.7(10) . . ?
C779 C258 C777 119.7(14) . . ?
C779 C258 C30 123.0(13) . . ?
C777 C258 C30 116.3(12) . . ?
C25 C710 C44 119.1(13) . . ?
C44 C777 C258 116.8(13) . . ?
C258 C779 C25 123.1(15) . . ?
C188 C998 C175 120.8(12) . . ?
C52 N22 C57 112.3(7) . . ?
C110 N25 C39 113.0(7) . . ?
C77 N28 C110 115.9(7) . . ?
C39 N30 C77 114.8(7) . . ?
C57 N33 C20 116.3(7) . . ?
C52 N40 C20 114.4(7) . . ?
C64 P1 C150 107.3(4) . . ?
C64 P1 C48 105.9(4) . . ?
C150 P1 C48 104.5(4) . . ?
C64 P1 Au3 113.5(3) . . ?
C150 P1 Au3 117.9(3) . . ?
C48 P1 Au3 106.7(3) . . ?
C41 P10 C56 108.1(4) . . ?
C41 P10 C26 106.3(4) . . ?
C56 P10 C26 106.0(4) . . ?
C41 P10 Au1 107.2(3) . . ?
C56 P10 Au1 118.1(3) . . ?
C26 P10 Au1 110.6(3) . . ?
C15 P11 C86 106.4(4) . . ?
C15 P11 C43 104.6(4) . . ?
C86 P11 C43 107.6(4) . . ?
C15 P11 Au3 113.2(3) . . ?
C86 P11 Au3 120.9(3) . . ?
C43 P11 Au3 102.9(3) . . ?
C63 P12 C133 107.2(4) . . ?
C63 P12 C38 106.6(4) . . ?
C133 P12 C38 104.7(4) . . ?
C63 P12 Au2 112.5(3) . . ?
C133 P12 Au2 118.7(3) . . ?
C38 P12 Au2 106.2(3) . . ?
C19 P13 C81 106.3(4) . . ?
C19 P13 C54 104.1(4) . . ?
C81 P13 C54 107.0(4) . . ?
C19 P13 Au2 113.0(3) . . ?
C81 P13 Au2 119.6(3) . . ?
C54 P13 Au2 105.6(3) . . ?
C62 P14 C37 106.9(4) . . ?
C62 P14 C45 105.1(4) . . ?
C37 P14 C45 107.7(4) . . ?
C62 P14 Au1 110.9(3) . . ?
C37 P14 Au1 113.4(3) . . ?
C45 P14 Au1 112.4(3) . . ?
C82 Fe4 C131 159.6(3) . . ?
C82 Fe4 C331 158.8(3) . . ?
C131 Fe4 C331 41.2(3) . . ?
C82 Fe4 C108 68.9(3) . . ?
C131 Fe4 C108 104.6(4) . . ?
C331 Fe4 C108 119.9(4) . . ?
C82 Fe4 C237 67.1(4) . . ?
C131 Fe4 C237 121.3(4) . . ?
C331 Fe4 C237 105.9(4) . . ?
C108 Fe4 C237 40.8(3) . . ?
C82 Fe4 C41 124.4(3) . . ?
C131 Fe4 C41 68.7(3) . . ?
C331 Fe4 C41 41.2(3) . . ?
C108 Fe4 C41 157.7(3) . . ?
C237 Fe4 C41 123.2(3) . . ?
C82 Fe4 C32 40.8(3) . . ?
C131 Fe4 C32 121.9(3) . . ?
C331 Fe4 C32 157.3(4) . . ?
C108 Fe4 C32 41.0(3) . . ?
C237 Fe4 C32 67.7(3) . . ?
C41 Fe4 C32 160.4(4) . . ?
C82 Fe4 C61 125.0(3) . . ?
C131 Fe4 C61 40.7(3) . . ?
C331 Fe4 C61 69.0(3) . . ?
C108 Fe4 C61 121.3(3) . . ?
C237 Fe4 C61 157.5(4) . . ?
C41 Fe4 C61 68.3(3) . . ?
C32 Fe4 C61 108.0(3) . . ?
C82 Fe4 C59 110.2(4) . . ?
C131 Fe4 C59 68.3(4) . . ?
C331 Fe4 C59 69.3(3) . . ?
C108 Fe4 C59 158.1(3) . . ?
C237 Fe4 C59 160.6(3) . . ?
C41 Fe4 C59 41.0(3) . . ?
C32 Fe4 C59 123.9(3) . . ?
C61 Fe4 C59 40.0(3) . . ?
C82 Fe4 C46 40.3(3) . . ?
C131 Fe4 C46 156.8(4) . . ?
C331 Fe4 C46 121.8(3) . . ?
C108 Fe4 C46 68.2(3) . . ?
C237 Fe4 C46 39.1(4) . . ?
C41 Fe4 C46 109.2(3) . . ?
C32 Fe4 C46 67.9(3) . . ?
C61 Fe4 C46 161.8(4) . . ?
C59 Fe4 C46 126.3(3) . . ?
C19 Fe5 C91 145.2(4) . . ?
C19 Fe5 C71 41.6(3) . . ?
C91 Fe5 C71 112.7(4) . . ?
C19 Fe5 C79 69.2(3) . . ?
C91 Fe5 C79 107.1(4) . . ?
C71 Fe5 C79 40.6(4) . . ?
C19 Fe5 C118 175.1(4) . . ?
C91 Fe5 C118 39.6(4) . . ?
C71 Fe5 C118 140.0(4) . . ?
C79 Fe5 C118 109.5(4) . . ?
C19 Fe5 C167 113.3(3) . . ?
C91 Fe5 C167 67.7(4) . . ?
C71 Fe5 C167 137.8(4) . . ?
C79 Fe5 C167 174.1(4) . . ?
C118 Fe5 C167 68.6(4) . . ?
C19 Fe5 C36 41.0(3) . . ?
C91 Fe5 C36 171.9(3) . . ?
C71 Fe5 C36 69.1(4) . . ?
C79 Fe5 C36 68.8(4) . . ?
C118 Fe5 C36 134.1(3) . . ?
C167 Fe5 C36 116.7(3) . . ?
C19 Fe5 C120 69.0(3) . . ?
C91 Fe5 C120 131.7(4) . . ?
C71 Fe5 C120 68.7(4) . . ?
C79 Fe5 C120 40.9(4) . . ?
C118 Fe5 C120 106.7(4) . . ?
C167 Fe5 C120 144.7(4) . . ?
C36 Fe5 C120 40.8(3) . . ?
C19 Fe5 C49 136.9(3) . . ?
C91 Fe5 C49 68.3(4) . . ?
C71 Fe5 C49 178.3(3) . . ?
C79 Fe5 C49 140.8(4) . . ?
C118 Fe5 C49 41.6(4) . . ?
C167 Fe5 C49 41.0(3) . . ?
C36 Fe5 C49 110.1(3) . . ?
C120 Fe5 C49 111.7(4) . . ?
C19 Fe5 C75 116.5(3) . . ?
C91 Fe5 C75 40.7(4) . . ?
C71 Fe5 C75 111.4(4) . . ?
C79 Fe5 C75 134.4(4) . . ?
C118 Fe5 C75 68.0(4) . . ?
C167 Fe5 C75 39.8(4) . . ?
C36 Fe5 C75 146.9(3) . . ?
C120 Fe5 C75 172.3(4) . . ?
C49 Fe5 C75 68.4(4) . . ?
C42 Fe6 C87 134.6(4) . . ?
C42 Fe6 C113 41.6(3) . . ?
C87 Fe6 C113 110.4(4) . . ?
C42 Fe6 C15 175.7(4) . . ?
C87 Fe6 C15 41.1(3) . . ?
C113 Fe6 C15 136.6(3) . . ?
C42 Fe6 C73 140.7(4) . . ?
C87 Fe6 C73 68.9(3) . . ?
C113 Fe6 C73 177.4(3) . . ?
C15 Fe6 C73 41.2(3) . . ?
C42 Fe6 C135 39.8(4) . . ?
C87 Fe6 C135 172.1(4) . . ?
C113 Fe6 C135 68.9(4) . . ?
C15 Fe6 C135 144.5(4) . . ?
C73 Fe6 C135 112.3(4) . . ?
C42 Fe6 C65 110.9(4) . . ?
C87 Fe6 C65 68.2(3) . . ?
C113 Fe6 C65 142.1(4) . . ?
C15 Fe6 C65 68.4(3) . . ?
C73 Fe6 C65 40.2(3) . . ?
C135 Fe6 C65 107.3(4) . . ?
C42 Fe6 C114 107.6(4) . . ?
C87 Fe6 C114 40.4(3) . . ?
C113 Fe6 C114 112.2(4) . . ?
C15 Fe6 C114 68.9(3) . . ?
C73 Fe6 C114 68.9(4) . . ?
C135 Fe6 C114 132.0(4) . . ?
C65 Fe6 C114 41.1(3) . . ?
C42 Fe6 C145 68.5(4) . . ?
C87 Fe6 C145 116.6(3) . . ?
C113 Fe6 C145 41.0(3) . . ?
C15 Fe6 C145 112.6(3) . . ?
C73 Fe6 C145 136.9(4) . . ?
C135 Fe6 C145 68.4(4) . . ?
C65 Fe6 C145 174.2(4) . . ?
C114 Fe6 C145 144.7(4) . . ?
C42 Fe6 C157 67.6(4) . . ?
C87 Fe6 C157 147.0(4) . . ?
C113 Fe6 C157 68.4(4) . . ?
C15 Fe6 C157 116.1(4) . . ?
C73 Fe6 C157 110.8(4) . . ?
C135 Fe6 C157 40.7(4) . . ?
C65 Fe6 C157 134.1(4) . . ?
C114 Fe6 C157 172.6(4) . . ?
C145 Fe6 C157 40.1(4) . . ?
C55 Fe7 C80 158.0(4) . . ?
C55 Fe7 C70 40.7(4) . . ?
C80 Fe7 C70 121.6(4) . . ?
C55 Fe7 C211 68.4(4) . . ?
C80 Fe7 C211 106.6(4) . . ?
C70 Fe7 C211 40.8(4) . . ?
C55 Fe7 C62 159.6(4) . . ?
C80 Fe7 C62 40.6(3) . . ?
C70 Fe7 C62 159.1(4) . . ?
C211 Fe7 C62 124.2(4) . . ?
C55 Fe7 C100 41.2(3) . . ?
C80 Fe7 C100 159.0(4) . . ?
C70 Fe7 C100 69.3(4) . . ?
C211 Fe7 C100 68.9(4) . . ?
C62 Fe7 C100 123.9(3) . . ?
C55 Fe7 C76 122.5(4) . . ?
C80 Fe7 C76 68.4(3) . . ?
C70 Fe7 C76 156.1(4) . . ?
C211 Fe7 C76 162.8(4) . . ?
C62 Fe7 C76 41.4(3) . . ?
C100 Fe7 C76 109.5(4) . . ?
C55 Fe7 C214 67.6(4) . . ?
C80 Fe7 C214 123.1(4) . . ?
C70 Fe7 C214 67.5(4) . . ?
C211 Fe7 C214 39.8(4) . . ?
C62 Fe7 C214 110.5(3) . . ?
C100 Fe7 C214 40.6(4) . . ?
C76 Fe7 C214 128.0(4) . . ?
C55 Fe7 C151 121.7(4) . . ?
C80 Fe7 C151 40.6(3) . . ?
C70 Fe7 C151 104.5(4) . . ?
C211 Fe7 C151 119.7(4) . . ?
C62 Fe7 C151 68.6(3) . . ?
C100 Fe7 C151 159.7(4) . . ?
C76 Fe7 C151 68.0(4) . . ?
C214 Fe7 C151 156.4(4) . . ?
C55 Fe7 C88 107.0(4) . . ?
C80 Fe7 C88 67.8(3) . . ?
C70 Fe7 C88 119.5(4) . . ?
C211 Fe7 C88 154.7(4) . . ?
C62 Fe7 C88 68.7(3) . . ?
C100 Fe7 C88 125.1(4) . . ?
C76 Fe7 C88 40.4(3) . . ?
C214 Fe7 C88 163.4(4) . . ?
C151 Fe7 C88 40.0(4) . . ?
C140 Fe8 C154 112.1(4) . . ?
C140 Fe8 C112 107.1(4) . . ?
C154 Fe8 C112 41.0(4) . . ?
C140 Fe8 C103 173.7(4) . . ?
C154 Fe8 C103 68.0(4) . . ?
C112 Fe8 C103 68.6(3) . . ?
C140 Fe8 C63 41.6(3) . . ?
C154 Fe8 C63 145.4(4) . . ?
C112 Fe8 C63 115.0(3) . . ?
C103 Fe8 C63 135.3(3) . . ?
C140 Fe8 C89 68.6(4) . . ?
C154 Fe8 C89 169.6(4) . . ?
C112 Fe8 C89 149.4(4) . . ?
C103 Fe8 C89 112.6(3) . . ?
C63 Fe8 C89 41.3(3) . . ?
C140 Fe8 C115 143.2(4) . . ?
C154 Fe8 C115 40.3(4) . . ?
C112 Fe8 C115 68.7(4) . . ?
C103 Fe8 C115 40.5(4) . . ?
C63 Fe8 C115 174.1(4) . . ?
C89 Fe8 C115 133.4(3) . . ?
C140 Fe8 C117 132.1(3) . . ?
C154 Fe8 C117 68.9(4) . . ?
C112 Fe8 C117 40.6(4) . . ?
C103 Fe8 C117 41.6(3) . . ?
C63 Fe8 C117 110.0(3) . . ?
C89 Fe8 C117 118.9(3) . . ?
C115 Fe8 C117 69.4(4) . . ?
C140 Fe8 C84 40.1(4) . . ?
C154 Fe8 C84 105.9(4) . . ?
C112 Fe8 C84 129.6(4) . . ?
C103 Fe8 C84 146.2(4) . . ?
C63 Fe8 C84 68.7(4) . . ?
C89 Fe8 C84 67.5(4) . . ?
C115 Fe8 C84 113.0(4) . . ?
C117 Fe8 C84 169.5(4) . . ?
C140 Fe8 C207 67.9(4) . . ?
C154 Fe8 C207 129.7(4) . . ?
C112 Fe8 C207 168.2(4) . . ?
C103 Fe8 C207 117.3(4) . . ?
C63 Fe8 C207 68.9(4) . . ?
C89 Fe8 C207 40.2(3) . . ?
C115 Fe8 C207 108.5(4) . . ?
C117 Fe8 C207 150.3(4) . . ?
C84 Fe8 C207 39.9(4) . . ?
C105 Fe9 C121 106.3(4) . . ?
C105 Fe9 C64 41.3(4) . . ?
C121 Fe9 C64 115.3(4) . . ?
C105 Fe9 C126 68.4(4) . . ?
C121 Fe9 C126 150.7(4) . . ?
C64 Fe9 C126 41.4(4) . . ?
C105 Fe9 C125 171.2(4) . . ?
C121 Fe9 C125 68.2(3) . . ?
C64 Fe9 C125 133.7(3) . . ?
C126 Fe9 C125 112.7(4) . . ?
C105 Fe9 C51 131.0(4) . . ?
C121 Fe9 C51 40.6(3) . . ?
C64 Fe9 C51 110.1(4) . . ?
C126 Fe9 C51 120.3(4) . . ?
C125 Fe9 C51 40.5(3) . . ?
C105 Fe9 C124 112.4(4) . . ?
C121 Fe9 C124 41.3(4) . . ?
C64 Fe9 C124 146.3(4) . . ?
C126 Fe9 C124 168.0(4) . . ?
C125 Fe9 C124 68.5(4) . . ?
C51 Fe9 C124 68.9(4) . . ?
C105 Fe9 C169 40.3(4) . . ?
C121 Fe9 C169 127.6(4) . . ?
C64 Fe9 C169 69.1(4) . . ?
C126 Fe9 C169 67.9(4) . . ?
C125 Fe9 C169 148.5(4) . . ?
C51 Fe9 C169 167.5(4) . . ?
C124 Fe9 C169 104.5(4) . . ?
C105 Fe9 C199 144.5(4) . . ?
C121 Fe9 C199 69.1(4) . . ?
C64 Fe9 C199 172.9(4) . . ?
C126 Fe9 C199 132.4(4) . . ?
C125 Fe9 C199 41.3(4) . . ?
C51 Fe9 C199 69.2(4) . . ?
C124 Fe9 C199 40.6(4) . . ?
C169 Fe9 C199 113.3(4) . . ?
C105 Fe9 C241 67.6(4) . . ?
C121 Fe9 C241 166.7(4) . . ?
C64 Fe9 C241 68.6(4) . . ?
C126 Fe9 C241 39.9(4) . . ?
C125 Fe9 C241 119.1(4) . . ?
C51 Fe9 C241 152.0(4) . . ?
C124 Fe9 C241 128.5(4) . . ?
C169 Fe9 C241 40.3(4) . . ?
C199 Fe9 C241 108.4(4) . . ?
P10 Au1 P14 171.95(8) . . ?
P12 Au2 P13 164.05(7) . . ?
P11 Au3 P1 162.92(7) . . ?
O48 S21 O161 133.2(14) . . ?
O48 S21 O49 120.2(12) . . ?
O161 S21 O49 96.6(13) . . ?
O48 S21 C31 106.9(15) . . ?
O161 S21 C31 98.3(14) . . ?
O49 S21 C31 92.8(17) . . ?
F34 C31 F16 85(2) . . ?
F34 C31 S21 100(2) . . ?
F16 C31 S21 101(2) . . ?
F34 C31 F24 160(3) . . ?
F16 C31 F24 106(2) . . ?
S21 C31 F24 94.9(16) . . ?
F921 S10 F333 116.3(9) . . ?
F921 S10 C13 106.4(9) . . ?
F333 S10 C13 87.7(10) . . ?
F921 S10 F26 117.0(8) . . ?
F333 S10 F26 126.4(7) . . ?
C13 S10 F26 83.3(10) . . ?
O6C C13 O171 109(2) . . ?
O6C C13 O210 113(2) . . ?
O171 C13 O210 123.5(19) . . ?
O6C C13 S10 109.5(16) . . ?
O171 C13 S10 110.0(16) . . ?
O210 C13 S10 90.1(14) . . ?

loop_
_geom_bond_atom_site_label_1
_geom_bond_atom_site_label_2
_geom_bond_distance
_geom_bond_site_symmetry_2
_geom_bond_publ_flag
C3 C225 1.271(17) . ?
C3 C939 1.31(3) . ?
C3 C213 1.500(18) . ?
C7 C222 1.384(15) . ?
C7 C99 1.398(12) . ?
C11 C223 1.335(18) . ?
C11 C18 1.357(19) . ?
C14 C147 1.380(15) . ?
C14 C194 1.387(13) . ?
C15 C87 1.424(11) . ?
C15 C73 1.433(11) . ?
C15 P11 1.783(8) . ?
C15 Fe6 2.033(7) . ?
C18 C187 1.361(16) . ?
C19 C36 1.419(11) . ?
C19 C71 1.433(12) . ?
C19 P13 1.784(8) . ?
C19 Fe5 2.009(7) . ?
C20 N33 1.326(10) . ?
C20 N40 1.345(10) . ?
C20 C49 1.449(12) . ?
C25 C710 1.386(6) . ?
C25 C779 1.386(6) . ?
C26 C143 1.377(11) . ?
C26 C85 1.394(11) . ?
C26 P10 1.819(7) . ?
C27 C174 1.384(11) . ?
C27 C54 1.398(11) . ?
C30 C258 1.487(9) . ?
C331 C131 1.439(11) . ?
C331 C41 1.442(12) . ?
C331 Fe4 2.045(8) . ?
C32 C82 1.424(11) . ?
C32 C108 1.437(12) . ?
C32 C52 1.473(11) . ?
C32 Fe4 2.055(8) . ?
C36 C120 1.422(12) . ?
C36 Fe5 2.040(8) . ?
C37 C141 1.378(11) . ?
C37 C173 1.392(11) . ?
C37 P14 1.800(8) . ?
C38 C83 1.369(13) . ?
C38 C53 1.391(12) . ?
C38 P12 1.817(8) . ?
C39 N30 1.328(11) . ?
C39 N25 1.369(11) . ?
C39 C55 1.470(12) . ?
C41 C59 1.443(11) . ?
C41 P10 1.785(8) . ?
C41 Fe4 2.055(7) . ?
C42 C135 1.377(14) . ?
C42 C113 1.430(12) . ?
C42 Fe6 2.006(8) . ?
C43 C78 1.359(13) . ?
C43 C179 1.392(12) . ?
C43 P11 1.819(8) . ?
C44 C710 1.386(6) . ?
C44 C777 1.386(6) . ?
C45 C165 1.373(12) . ?
C45 C204 1.405(12) . ?
C45 P14 1.815(7) . ?
C46 C237 1.380(13) . ?
C46 C82 1.414(12) . ?
C46 Fe4 2.066(9) . ?
C48 C99 1.376(13) . ?
C48 C209 1.388(13) . ?
C48 P1 1.824(8) . ?
C49 C167 1.429(11) . ?
C49 C118 1.448(13) . ?
C49 Fe5 2.044(8) . ?
C51 C121 1.413(12) . ?
C51 C125 1.415(12) . ?
C51 Fe9 2.047(9) . ?
C52 N40 1.323(11) . ?
C52 N22 1.341(10) . ?
C53 C162 1.387(11) . ?
C54 C178 1.366(12) . ?
C54 P13 1.828(8) . ?
C55 C70 1.417(13) . ?
C55 C100 1.438(13) . ?
C55 Fe7 2.031(8) . ?
C56 C94 1.375(11) . ?
C56 C158 1.380(11) . ?
C56 P10 1.808(8) . ?
C57 N33 1.310(11) . ?
C57 N22 1.368(10) . ?
C57 C103 1.475(12) . ?
C58 C150 1.359(12) . ?
C58 C137 1.369(14) . ?
C59 C61 1.408(11) . ?
C59 Fe4 2.060(8) . ?
C61 C131 1.425(12) . ?
C61 Fe4 2.055(8) . ?
C62 C80 1.412(12) . ?
C62 C76 1.449(11) . ?
C62 P14 1.778(8) . ?
C62 Fe7 2.042(7) . ?
C63 C89 1.442(11) . ?
C63 C140 1.445(12) . ?
C63 P12 1.772(9) . ?
C63 Fe8 2.045(8) . ?
C64 C105 1.430(13) . ?
C64 C126 1.437(13) . ?
C64 P1 1.765(10) . ?
C64 Fe9 2.033(8) . ?
C65 C73 1.400(11) . ?
C65 C114 1.434(13) . ?
C65 Fe6 2.041(9) . ?
C70 C211 1.421(13) . ?
C70 Fe7 2.040(8) . ?
C71 C79 1.408(12) . ?
C71 Fe5 2.030(8) . ?
C72 C193 1.363(13) . ?
C72 C173 1.372(12) . ?
C73 Fe6 2.035(8) . ?
C75 C167 1.396(13) . ?
C75 C91 1.426(13) . ?
C75 Fe5 2.066(9) . ?
C76 C88 1.421(12) . ?
C76 Fe7 2.054(9) . ?
C77 N28 1.324(10) . ?
C77 N30 1.357(10) . ?
C77 C113 1.453(12) . ?
C78 C177 1.395(11) . ?
C79 C120 1.422(14) . ?
C79 Fe5 2.030(9) . ?
C80 C151 1.421(12) . ?
C80 Fe7 2.032(8) . ?
C81 C101 1.366(11) . ?
C81 C90 1.379(13) . ?
C81 P13 1.804(8) . ?
C82 Fe4 2.031(8) . ?
C83 C170 1.401(12) . ?
C84 C140 1.405(13) . ?
C84 C207 1.410(13) . ?
C84 Fe8 2.065(9) . ?
C85 C130 1.404(11) . ?
C86 C176 1.356(12) . ?
C86 C175 1.386(13) . ?
C86 P11 1.808(9) . ?
C87 C114 1.405(11) . ?
C87 Fe6 2.025(8) . ?
C88 C151 1.410(13) . ?
C88 Fe7 2.062(9) . ?
C89 C207 1.415(12) . ?
C89 Fe8 2.046(8) . ?
C90 C104 1.372(13) . ?
C91 C118 1.375(13) . ?
C91 Fe5 2.029(8) . ?
C93 C96 1.373(14) . ?
C93 C174 1.376(15) . ?
C94 C132 1.392(13) . ?
C95 C146 1.367(15) . ?
C95 C165 1.373(11) . ?
C96 C178 1.387(12) . ?
C100 C214 1.424(13) . ?
C100 Fe7 2.053(9) . ?
C101 C184 1.397(13) . ?
C103 C115 1.420(13) . ?
C103 C117 1.458(11) . ?
C103 Fe8 2.044(8) . ?
C104 C189 1.365(15) . ?
C105 C169 1.408(14) . ?
C105 Fe9 2.025(9) . ?
C107 C133 1.373(12) . ?
C107 C195 1.397(12) . ?
C108 C237 1.431(11) . ?
C108 Fe4 2.048(8) . ?
C109 C204 1.371(12) . ?
C109 C146 1.380(15) . ?
C110 N28 1.326(11) . ?
C110 N25 1.343(10) . ?
C110 C125 1.480(11) . ?
C112 C117 1.423(13) . ?
C112 C154 1.423(14) . ?
C112 Fe8 2.035(9) . ?
C113 C145 1.429(13) . ?
C113 Fe6 2.025(8) . ?
C114 Fe6 2.044(8) . ?
C115 C154 1.408(13) . ?
C115 Fe8 2.054(9) . ?
C117 Fe8 2.061(9) . ?
C118 Fe5 2.035(8) . ?
C119 C158 1.363(13) . ?
C119 C196 1.367(13) . ?
C120 Fe5 2.042(9) . ?
C121 C124 1.440(14) . ?
C121 Fe9 2.029(9) . ?
C124 C199 1.426(13) . ?
C124 Fe9 2.051(9) . ?
C125 C199 1.449(13) . ?
C125 Fe9 2.046(8) . ?
C126 C241 1.399(14) . ?
C126 Fe9 2.033(9) . ?
C130 C166 1.393(13) . ?
C131 Fe4 2.044(9) . ?
C132 C196 1.369(13) . ?
C133 C194 1.376(11) . ?
C133 P12 1.809(8) . ?
C135 C157 1.429(15) . ?
C135 Fe6 2.041(9) . ?
C136 C215 1.384(14) . ?
C136 C187 1.390(14) . ?
C136 C245 1.461(16) . ?
C137 C248 1.368(15) . ?
C140 Fe8 2.027(8) . ?
C141 C243 1.419(13) . ?
C143 C197 1.376(11) . ?
C145 C157 1.414(13) . ?
C145 Fe6 2.058(9) . ?
C147 C195 1.379(14) . ?
C150 C183 1.386(12) . ?
C150 P1 1.804(9) . ?
C151 Fe7 2.061(8) . ?
C152 C222 1.355(15) . ?
C152 C209 1.393(12) . ?
C154 Fe8 2.032(9) . ?
C157 Fe6 2.067(10) . ?
C162 C219 1.364(16) . ?
C166 C197 1.360(13) . ?
C167 Fe5 2.036(9) . ?
C169 C241 1.421(15) . ?
C169 Fe9 2.059(10) . ?
C170 C219 1.367(16) . ?
C175 C998 1.365(13) . ?
C176 C190 1.401(16) . ?
C177 C185 1.351(15) . ?
C179 C238 1.368(13) . ?
C183 C236 1.394(14) . ?
C184 C189 1.376(15) . ?
C185 C238 1.356(16) . ?
C188 C998 1.362(16) . ?
C188 C190 1.388(18) . ?
C193 C243 1.373(14) . ?
C199 Fe9 2.060(9) . ?
C207 Fe8 2.069(9) . ?
C211 C214 1.396(14) . ?
C211 Fe7 2.042(10) . ?
C213 C225 1.377(17) 2_665 ?
C214 Fe7 2.055(9) . ?
C215 C223 1.351(16) . ?
C225 C213 1.377(17) 2_665 ?
C236 C248 1.342(15) . ?
C237 Fe4 2.051(9) . ?
C241 Fe9 2.068(10) . ?
C258 C779 1.386(6) . ?
C258 C777 1.387(6) . ?
P1 Au3 2.304(2) . ?
P10 Au1 2.302(2) . ?
P11 Au3 2.302(2) . ?
P12 Au2 2.303(2) . ?
P13 Au2 2.303(2) . ?
P14 Au1 2.302(2) . ?
S21 O48 1.540(12) . ?
S21 O161 1.540(12) . ?
S21 O49 1.540(12) . ?
S21 C31 1.71(3) . ?
C31 F34 1.51(4) . ?
C31 F16 1.59(4) . ?
C31 F24 1.73(4) . ?
S10 F921 1.364(13) . ?
S10 F333 1.587(15) . ?
S10 C13 1.83(2) . ?
S10 F26 1.848(16) . ?
O6C C13 1.31(3) . ?
O210 C13 1.55(3) . ?
O171 C13 1.32(3) . ?
